data_4000955
loop_
_publ_author_name
'Zhao, Xiaoyong'
'Piliego, Claudia'
'Kim, BongSoo'
'Poulsen, Daniel A.'
'Ma, Biwu'
'Unruh, David A.'
'Fr\'echet, Jean M. J.'

_publ_section_title
;
 Solution-Processable Crystalline Platinum-Acetylide Oligomers with
 Broadband Absorption for Photovoltaic Cells
;
_journal_issue 7
_journal_name_full 'Chemistry of Materials'
_journal_page_first 2325
_journal_paper_doi 10.1021/cm903329a
_journal_volume 22
_journal_year 2010
_chemical_formula_moiety 'C62 H76 N2 P4 Pt2 S7'
_chemical_formula_sum 'C62 H76 N2 P4 Pt2 S7'
_chemical_formula_weight 1587.73
_chemical_name_systematic
; 
 ? 
;
_space_group_IT_number 1
_symmetry_cell_setting triclinic
_symmetry_space_group_name_Hall 'P 1'
_symmetry_space_group_name_H-M 'P 1'
_atom_sites_solution_hydrogens geom
_atom_sites_solution_primary direct
_atom_sites_solution_secondary difmap
_audit_creation_method SHELXL-97
_cell_angle_alpha 97.0790(10)
_cell_angle_beta 96.7180(10)
_cell_angle_gamma 90.3440(10)
_cell_formula_units_Z 2
_cell_length_a 14.1061(13)
_cell_length_b 15.1571(14)
_cell_length_c 15.5414(15)
_cell_measurement_reflns_used 9849
_cell_measurement_temperature 153(2)
_cell_measurement_theta_max 25.3
_cell_measurement_theta_min 2.7
_cell_volume 3274.2(5)
_computing_cell_refinement 'Bruker SAINT'
_computing_data_collection 'Bruker APEX2'
_computing_data_reduction 'Bruker SAINT'
_computing_molecular_graphics 'Bruker SHELXTL'
_computing_publication_material 'Bruker SHELXTL'
_computing_structure_refinement 'SHELXL-97 (Sheldrick, 2008)'
_computing_structure_solution 'SHELXS-97 (Sheldrick, 2008)'
_diffrn_ambient_temperature 153(2)
_diffrn_detector_area_resol_mean 8.192
_diffrn_measured_fraction_theta_full 0.983
_diffrn_measured_fraction_theta_max 0.983
_diffrn_measurement_device_type 'Bruker SMART 1000 CCD'
_diffrn_measurement_method '\f and \w scans'
_diffrn_radiation_monochromator graphite
_diffrn_radiation_source 'fine-focus sealed tube'
_diffrn_radiation_type MoK\a
_diffrn_radiation_wavelength 0.71073
_diffrn_reflns_av_R_equivalents 0.0195
_diffrn_reflns_av_sigmaI/netI 0.0349
_diffrn_reflns_limit_h_max 16
_diffrn_reflns_limit_h_min -16
_diffrn_reflns_limit_k_max 18
_diffrn_reflns_limit_k_min -18
_diffrn_reflns_limit_l_max 18
_diffrn_reflns_limit_l_min -18
_diffrn_reflns_number 34299
_diffrn_reflns_theta_full 25.36
_diffrn_reflns_theta_max 25.36
_diffrn_reflns_theta_min 2.59
_exptl_absorpt_coefficient_mu 4.628
_exptl_absorpt_correction_T_max 0.6300
_exptl_absorpt_correction_T_min 0.3190
_exptl_absorpt_correction_type multi-scan
_exptl_absorpt_process_details 'Blessing, 1995'
_exptl_crystal_colour red
_exptl_crystal_density_diffrn 1.610
_exptl_crystal_density_method 'not measured'
_exptl_crystal_description blocky
_exptl_crystal_F_000 1580
_exptl_crystal_size_max 0.32
_exptl_crystal_size_mid 0.22
_exptl_crystal_size_min 0.11
_refine_diff_density_max 1.068
_refine_diff_density_min -0.868
_refine_diff_density_rms 0.102
_refine_ls_abs_structure_details 'Flack H D (1983), Acta Cryst. A39, 876-881'
_refine_ls_abs_structure_Flack -0.011(3)
_refine_ls_extinction_method none
_refine_ls_goodness_of_fit_ref 1.073
_refine_ls_hydrogen_treatment constr
_refine_ls_matrix_type full
_refine_ls_number_parameters 1389
_refine_ls_number_reflns 20153
_refine_ls_number_restraints 19
_refine_ls_restrained_S_all 1.074
_refine_ls_R_factor_all 0.0417
_refine_ls_R_factor_gt 0.0323
_refine_ls_shift/su_max 0.016
_refine_ls_shift/su_mean 0.000
_refine_ls_structure_factor_coef Fsqd
_refine_ls_weighting_details 'calc w=1/[\s^2^(Fo^2^)+(0.0500P)^2^+0.0000P] where P=(Fo^2^+2Fc^2^)/3'
_refine_ls_weighting_scheme calc
_refine_ls_wR_factor_gt 0.0778
_refine_ls_wR_factor_ref 0.0828
_reflns_number_gt 17816
_reflns_number_total 20153
_reflns_threshold_expression >2sigma(I)
_cod_data_source_file cm903329a_si_002.cif
_cod_data_source_block zhaobits
_cod_database_code 4000955

loop_
_symmetry_equiv_pos_as_xyz
'x, y, z'

loop_
_atom_site_label
_atom_site_type_symbol
_atom_site_fract_x
_atom_site_fract_y
_atom_site_fract_z
_atom_site_U_iso_or_equiv
_atom_site_adp_type
_atom_site_occupancy
_atom_site_symmetry_multiplicity
_atom_site_calc_flag
_atom_site_refinement_flags
_atom_site_disorder_assembly
_atom_site_disorder_group
Pt1 Pt 0.55337(2) 0.46725(2) 0.755931(18) 0.03112(9) Uani 1 1 d . . .
Pt2 Pt -0.53222(2) 1.00215(2) 1.28533(2) 0.04235(10) Uani 1 1 d . . .
S1 S 0.24220(16) 0.62567(14) 0.93310(13) 0.0338(5) Uani 1 1 d . . .
S2 S -0.04974(15) 0.76313(17) 0.91364(13) 0.0480(5) Uani 1 1 d . . .
S3 S -0.19708(15) 0.84492(13) 1.15514(13) 0.0357(5) Uani 1 1 d . . .
S4 S 0.89443(14) 0.31828(13) 0.67421(12) 0.0383(4) Uani 1 1 d . . .
S5 S 1.10037(17) 0.21072(16) 0.69658(15) 0.0500(5) Uani 1 1 d . . .
S6 S -0.9163(2) 1.0950(2) 1.2991(3) 0.0970(12) Uani 1 1 d . . .
S7 S -1.1489(2) 1.08054(19) 1.28941(19) 0.0723(7) Uani 1 1 d . . .
P1 P 0.67348(14) 0.47608(13) 0.87107(12) 0.0334(4) Uani 1 1 d . . .
P2 P 0.43657(14) 0.46178(13) 0.63937(12) 0.0319(4) Uani 1 1 d . . .
P3 P -0.4949(3) 1.0234(2) 1.43276(16) 0.0768(10) Uani 1 1 d . . .
P4 P -0.58172(17) 0.98948(17) 1.13836(14) 0.0496(6) Uani 1 1 d . . .
N1 N 0.0553(4) 0.7256(4) 0.9395(4) 0.0366(15) Uani 1 1 d . . .
N2 N -0.0862(5) 0.7819(4) 1.0097(4) 0.0375(15) Uani 1 1 d . . .
C1 C 0.4645(6) 0.5257(5) 0.8347(5) 0.0242(17) Uani 1 1 d . . .
C2 C 0.4131(6) 0.5555(5) 0.8874(5) 0.0357(18) Uani 1 1 d . . .
C3 C 0.3613(5) 0.5978(5) 0.9526(5) 0.0323(16) Uani 1 1 d . . .
C4 C 0.3947(5) 0.6230(5) 1.0404(5) 0.0364(17) Uani 1 1 d . . .
H4A H 0.4586 0.6158 1.0649 0.044 Uiso 1 1 calc R . .
C5 C 0.3231(5) 0.6602(5) 1.0885(5) 0.0370(18) Uani 1 1 d . . .
H5A H 0.3344 0.6792 1.1495 0.044 Uiso 1 1 calc R . .
C6 C 0.2372(5) 0.6669(5) 1.0417(5) 0.0320(16) Uani 1 1 d . . .
C7 C 0.1500(5) 0.6994(5) 1.0770(5) 0.0301(16) Uani 1 1 d . . .
C8 C 0.1457(6) 0.7066(5) 1.1650(5) 0.0384(18) Uani 1 1 d . . .
H8A H 0.1997 0.6900 1.2015 0.046 Uiso 1 1 calc R . .
C9 C 0.0643(6) 0.7377(5) 1.2045(5) 0.0363(18) Uani 1 1 d . . .
H9A H 0.0659 0.7386 1.2659 0.044 Uiso 1 1 calc R . .
C10 C -0.0162(5) 0.7663(5) 1.1593(4) 0.0318(16) Uani 1 1 d . . .
C11 C -0.0167(6) 0.7594(5) 1.0664(5) 0.0321(18) Uani 1 1 d . . .
C12 C 0.0672(6) 0.7258(5) 1.0258(5) 0.0345(19) Uani 1 1 d . . .
C13 C -0.0959(5) 0.7975(5) 1.2046(4) 0.0310(16) Uani 1 1 d . . .
C14 C -0.1050(5) 0.7954(5) 1.2912(5) 0.0365(18) Uani 1 1 d . . .
H14A H -0.0576 0.7722 1.3305 0.044 Uiso 1 1 calc R . .
C15 C -0.1898(6) 0.8303(5) 1.3162(5) 0.0413(19) Uani 1 1 d . . .
H15A H -0.2059 0.8319 1.3741 0.050 Uiso 1 1 calc R . .
C16 C -0.2473(5) 0.8618(5) 1.2524(5) 0.0324(16) Uani 1 1 d . . .
C17 C -0.3370(6) 0.9017(5) 1.2567(5) 0.0366(18) Uani 1 1 d . . .
C18 C -0.4136(5) 0.9398(5) 1.2662(5) 0.0314(17) Uani 1 1 d . . .
C19 C 0.6494(5) 0.4101(5) 0.6810(5) 0.0301(16) Uani 1 1 d . . .
C20 C 0.7109(6) 0.3773(5) 0.6436(5) 0.0392(19) Uani 1 1 d . . .
C21 C 0.7924(5) 0.3403(5) 0.6058(5) 0.0342(17) Uani 1 1 d . . .
C22 C 0.8084(6) 0.3177(6) 0.5220(5) 0.043(2) Uani 1 1 d . . .
H22A H 0.7609 0.3223 0.4743 0.052 Uiso 1 1 calc R . .
C23 C 0.9018(6) 0.2862(6) 0.5103(5) 0.042(2) Uani 1 1 d . . .
H23A H 0.9238 0.2714 0.4550 0.051 Uiso 1 1 calc R . .
C24 C 0.9554(6) 0.2801(5) 0.5877(5) 0.0359(18) Uani 1 1 d . . .
C25 C 1.0504(5) 0.2443(5) 0.5994(5) 0.0352(17) Uani 1 1 d . . .
C26 C 1.1126(6) 0.2275(5) 0.5322(5) 0.0316(17) Uani 1 1 d . . .
H26A H 1.1006 0.2414 0.4740 0.038 Uiso 1 1 calc R . .
C27 C 1.1970(6) 0.1855(6) 0.5700(6) 0.047(2) Uani 1 1 d . . .
H27A H 1.2471 0.1669 0.5365 0.056 Uiso 1 1 calc R . .
C28 C 1.2005(6) 0.1741(6) 0.6544(6) 0.054(2) Uani 1 1 d . . .
H28A H 1.2526 0.1487 0.6865 0.064 Uiso 1 1 calc R . .
C29 C -0.6538(7) 1.0690(8) 1.3007(6) 0.067(3) Uani 1 1 d . . .
C30 C -0.7216(7) 1.1107(9) 1.3033(6) 0.079(4) Uani 1 1 d . . .
C31 C -0.8129(7) 1.1553(8) 1.3040(6) 0.066(3) Uani 1 1 d . . .
C32 C -0.8335(7) 1.2399(9) 1.2987(6) 0.075(3) Uani 1 1 d . . .
H32A H -0.7860 1.2843 1.2975 0.090 Uiso 1 1 calc R . .
C33 C -0.9321(7) 1.2586(8) 1.2950(7) 0.070(3) Uani 1 1 d . . .
H33A H -0.9566 1.3168 1.2939 0.084 Uiso 1 1 calc R . .
C34 C -0.9866(6) 1.1863(7) 1.2931(5) 0.048(2) Uani 1 1 d . . .
C35 C -1.0905(6) 1.1796(6) 1.2860(5) 0.046(2) Uani 1 1 d . . .
C36 C -1.1552(4) 1.2548(5) 1.2748(4) 0.0284(16) Uani 1 1 d . . .
H36A H -1.1376 1.3150 1.2726 0.034 Uiso 1 1 calc R . .
C37 C -1.2512(6) 1.2172(6) 1.2679(5) 0.049(2) Uani 1 1 d . . .
H37A H -1.3067 1.2518 1.2592 0.059 Uiso 1 1 calc R . .
C38 C -1.2556(7) 1.1268(7) 1.2750(6) 0.057(2) Uani 1 1 d . . .
H38A H -1.3140 1.0944 1.2719 0.069 Uiso 1 1 calc R . .
C39 C 0.7865(6) 0.5208(7) 0.8446(5) 0.053(2) Uani 1 1 d . . .
H39A H 0.8084 0.4804 0.7962 0.063 Uiso 1 1 calc R . .
H39B H 0.7742 0.5791 0.8233 0.063 Uiso 1 1 calc R . .
C40 C 0.8674(6) 0.5332(7) 0.9204(6) 0.062(3) Uani 1 1 d . . .
H40A H 0.9246 0.5567 0.9002 0.092 Uiso 1 1 calc R . .
H40B H 0.8814 0.4758 0.9415 0.092 Uiso 1 1 calc R . .
H40C H 0.8477 0.5751 0.9680 0.092 Uiso 1 1 calc R . .
C41 C 0.6985(6) 0.3670(5) 0.9056(5) 0.048(2) Uani 1 1 d . . .
H41A H 0.7135 0.3255 0.8548 0.058 Uiso 1 1 calc R . .
H41B H 0.7553 0.3719 0.9499 0.058 Uiso 1 1 calc R . .
C42 C 0.6140(7) 0.3288(6) 0.9441(6) 0.060(3) Uani 1 1 d . . .
H42A H 0.6306 0.2706 0.9622 0.089 Uiso 1 1 calc R . .
H42B H 0.5580 0.3222 0.8999 0.089 Uiso 1 1 calc R . .
H42C H 0.5993 0.3693 0.9948 0.089 Uiso 1 1 calc R . .
C43 C 0.6527(6) 0.5429(5) 0.9727(5) 0.0436(19) Uani 1 1 d . . .
H43A H 0.5916 0.5233 0.9905 0.052 Uiso 1 1 calc R . .
H43B H 0.7043 0.5321 1.0189 0.052 Uiso 1 1 calc R . .
C44 C 0.6491(7) 0.6426(6) 0.9656(6) 0.060(3) Uani 1 1 d . . .
H44A H 0.6374 0.6749 1.0218 0.090 Uiso 1 1 calc R . .
H44B H 0.5975 0.6539 0.9206 0.090 Uiso 1 1 calc R . .
H44C H 0.7101 0.6629 0.9498 0.090 Uiso 1 1 calc R . .
C45 C 0.4577(7) 0.5450(6) 0.5658(6) 0.052(2) Uani 1 1 d . . .
H45A H 0.4041 0.5407 0.5183 0.063 Uiso 1 1 calc R . .
H45B H 0.4564 0.6049 0.5992 0.063 Uiso 1 1 calc R . .
C46 C 0.5487(7) 0.5375(7) 0.5255(6) 0.064(3) Uani 1 1 d . . .
H46A H 0.5521 0.5840 0.4873 0.096 Uiso 1 1 calc R . .
H46B H 0.5509 0.4790 0.4912 0.096 Uiso 1 1 calc R . .
H46C H 0.6029 0.5447 0.5715 0.096 Uiso 1 1 calc R . .
C47 C 0.3158(6) 0.4889(6) 0.6631(6) 0.050(2) Uani 1 1 d . . .
H47A H 0.3172 0.5475 0.6993 0.060 Uiso 1 1 calc R . .
H47B H 0.2749 0.4937 0.6076 0.060 Uiso 1 1 calc R . .
C48 C 0.2715(8) 0.4194(8) 0.7110(7) 0.079(3) Uani 1 1 d . . .
H48A H 0.2072 0.4374 0.7228 0.118 Uiso 1 1 calc R . .
H48B H 0.3113 0.4147 0.7663 0.118 Uiso 1 1 calc R . .
H48C H 0.2678 0.3616 0.6747 0.118 Uiso 1 1 calc R . .
C49 C 0.4249(6) 0.3566(5) 0.5694(6) 0.044(2) Uani 1 1 d . . .
H49A H 0.4868 0.3438 0.5469 0.053 Uiso 1 1 calc R . .
H49B H 0.4119 0.3093 0.6053 0.053 Uiso 1 1 calc R . .
C50 C 0.3458(6) 0.3513(6) 0.4903(5) 0.048(2) Uani 1 1 d . . .
H50A H 0.3455 0.2922 0.4565 0.072 Uiso 1 1 calc R . .
H50B H 0.3585 0.3967 0.4531 0.072 Uiso 1 1 calc R . .
H50C H 0.2835 0.3615 0.5115 0.072 Uiso 1 1 calc R . .
C51 C -0.6033(10) 0.9836(9) 1.4888(8) 0.094(4) Uani 1 1 d . . .
H51A H -0.6610 1.0147 1.4668 0.113 Uiso 1 1 calc R . .
H51B H -0.6146 0.9193 1.4698 0.113 Uiso 1 1 calc R . .
C52 C -0.5940(14) 0.9966(11) 1.5764(10) 0.136(7) Uani 1 1 d . . .
H52A H -0.6518 0.9750 1.5971 0.204 Uiso 1 1 calc R . .
H52B H -0.5846 1.0603 1.5966 0.204 Uiso 1 1 calc R . .
H52C H -0.5388 0.9642 1.5995 0.204 Uiso 1 1 calc R . .
C53 C -0.4916(13) 1.1376(12) 1.4758(10) 0.152(9) Uani 1 1 d . . .
H53A H -0.5546 1.1642 1.4617 0.183 Uiso 1 1 calc R . .
H53B H -0.4762 1.1441 1.5401 0.183 Uiso 1 1 calc R . .
C54 C -0.4158(12) 1.1841(12) 1.4355(10) 0.174(11) Uani 1 1 d . . .
H54A H -0.4126 1.2474 1.4587 0.261 Uiso 1 1 calc R . .
H54B H -0.4320 1.1779 1.3720 0.261 Uiso 1 1 calc R . .
H54C H -0.3538 1.1574 1.4498 0.261 Uiso 1 1 calc R . .
C55 C -0.3902(8) 0.9672(7) 1.4792(6) 0.062(3) Uani 1 1 d . . .
H55A H -0.3345 0.9822 1.4502 0.075 Uiso 1 1 calc R . .
H55B H -0.3764 0.9896 1.5420 0.075 Uiso 1 1 calc R . .
C56 C -0.4027(9) 0.8707(8) 1.4695(7) 0.082(4) Uani 1 1 d . . .
H56A H -0.3446 0.8443 1.4955 0.122 Uiso 1 1 calc R . .
H56B H -0.4148 0.8478 1.4073 0.122 Uiso 1 1 calc R . .
H56C H -0.4569 0.8552 1.4991 0.122 Uiso 1 1 calc R . .
C57 C -0.6070(9) 1.0958(7) 1.1021(7) 0.073(3) Uani 1 1 d . . .
H57A H -0.6245 1.0877 1.0380 0.088 Uiso 1 1 calc R . .
H57B H -0.6622 1.1216 1.1293 0.088 Uiso 1 1 calc R . .
C58 C -0.5222(10) 1.1598(7) 1.1251(8) 0.087(4) Uani 1 1 d . . .
H58A H -0.5386 1.2167 1.1039 0.130 Uiso 1 1 calc R . .
H58B H -0.4675 1.1348 1.0976 0.130 Uiso 1 1 calc R . .
H58C H -0.5057 1.1693 1.1886 0.130 Uiso 1 1 calc R . .
C59 C -0.4999(7) 0.9407(6) 1.0644(5) 0.054(2) Uani 1 1 d . . .
H59A H -0.5213 0.9553 1.0049 0.065 Uiso 1 1 calc R . .
H59B H -0.4357 0.9682 1.0827 0.065 Uiso 1 1 calc R . .
C60 C -0.4924(10) 0.8411(7) 1.0610(6) 0.082(4) Uani 1 1 d . . .
H60A H -0.4463 0.8197 1.0210 0.123 Uiso 1 1 calc R . .
H60B H -0.5550 0.8131 1.0402 0.123 Uiso 1 1 calc R . .
H60C H -0.4709 0.8259 1.1195 0.123 Uiso 1 1 calc R . .
C61 C -0.6966(9) 0.9185(7) 1.1149(7) 0.080(4) Uani 1 1 d . . .
H61A H -0.6845 0.8596 1.1348 0.097 Uiso 1 1 calc R . .
H61B H -0.7462 0.9475 1.1480 0.097 Uiso 1 1 calc R . .
C62 C -0.7337(9) 0.9059(8) 1.0153(9) 0.097(4) Uani 1 1 d . . .
H62A H -0.7933 0.8707 1.0053 0.145 Uiso 1 1 calc R . .
H62B H -0.6857 0.8750 0.9826 0.145 Uiso 1 1 calc R . .
H62C H -0.7453 0.9642 0.9954 0.145 Uiso 1 1 calc R . .
Pt3 Pt 1.05098(2) 0.239923(19) 0.024140(19) 0.03049(8) Uani 1 1 d . . .
Pt4 Pt -0.03413(2) 0.75617(2) 0.558731(19) 0.03477(9) Uani 1 1 d . . .
S11 S 0.73625(14) 0.42311(13) 0.17101(13) 0.0336(4) Uani 1 1 d . . .
S12 S 0.46423(16) 0.39617(14) 0.29843(15) 0.0458(5) Uani 1 1 d . . .
S13 S 0.28875(16) 0.63522(14) 0.38221(13) 0.0359(5) Uani 1 1 d . . .
S14 S 1.37235(16) 0.17007(13) -0.13931(13) 0.0409(5) Uani 1 1 d . . .
S15 S 1.5488(2) 0.20147(17) -0.26380(16) 0.0619(6) Uani 1 1 d . . .
S16 S -0.39779(18) 0.75362(17) 0.65892(15) 0.0570(6) Uani 1 1 d . A .
S17 S -0.6306(3) 0.7740(3) 0.6322(3) 0.0515(14) Uani 0.621(9) 1 d PD A 1
P5 P 1.16370(14) 0.35198(12) 0.03001(12) 0.0323(4) Uani 1 1 d . . .
P6 P 0.93827(16) 0.12626(14) 0.00026(13) 0.0402(5) Uani 1 1 d . . .
P7 P -0.01710(18) 0.90715(15) 0.58401(15) 0.0478(5) Uani 1 1 d . . .
P8 P -0.0634(2) 0.60543(17) 0.5449(2) 0.0671(8) Uani 1 1 d D . .
N3 N 0.5582(5) 0.4255(5) 0.2598(5) 0.0410(16) Uani 1 1 d . . .
N4 N 0.4139(5) 0.4914(4) 0.3173(4) 0.0394(16) Uani 1 1 d . . .
C63 C 0.9621(6) 0.3238(5) 0.0805(5) 0.0338(18) Uani 1 1 d . . .
C64 C 0.9083(5) 0.3796(5) 0.1103(5) 0.0347(17) Uani 1 1 d . . .
C65 C 0.8489(5) 0.4458(5) 0.1431(5) 0.0338(16) Uani 1 1 d . . .
C66 C 0.8681(6) 0.5363(5) 0.1602(5) 0.0410(18) Uani 1 1 d . . .
H66A H 0.9271 0.5627 0.1521 0.049 Uiso 1 1 calc R . .
C67 C 0.7919(5) 0.5853(5) 0.1906(5) 0.0409(19) Uani 1 1 d . . .
H67A H 0.7938 0.6483 0.2031 0.049 Uiso 1 1 calc R . .
C68 C 0.7163(5) 0.5351(5) 0.2005(4) 0.0315(16) Uani 1 1 d . . .
C69 C 0.6255(5) 0.5689(5) 0.2302(4) 0.0286(15) Uani 1 1 d . . .
C70 C 0.6062(5) 0.6577(5) 0.2349(5) 0.0352(17) Uani 1 1 d . . .
H70A H 0.6502 0.6963 0.2154 0.042 Uiso 1 1 calc R . .
C71 C 0.5226(6) 0.6950(5) 0.2681(5) 0.0378(18) Uani 1 1 d . . .
H71A H 0.5139 0.7573 0.2696 0.045 Uiso 1 1 calc R . .
C72 C 0.4550(5) 0.6459(5) 0.2974(4) 0.0315(16) Uani 1 1 d . . .
C73 C 0.4698(6) 0.5521(5) 0.2919(5) 0.0320(17) Uani 1 1 d . . .
C74 C 0.5557(6) 0.5133(5) 0.2589(4) 0.0307(18) Uani 1 1 d . . .
C75 C 0.3724(5) 0.6887(5) 0.3318(5) 0.0331(16) Uani 1 1 d . . .
C76 C 0.3469(6) 0.7753(5) 0.3304(5) 0.0415(19) Uani 1 1 d . . .
H76A H 0.3829 0.8162 0.3048 0.050 Uiso 1 1 calc R . .
C77 C 0.2657(6) 0.8000(6) 0.3684(6) 0.050(2) Uani 1 1 d . . .
H77A H 0.2405 0.8581 0.3705 0.060 Uiso 1 1 calc R . .
C78 C 0.2257(5) 0.7323(5) 0.4024(5) 0.0365(17) Uani 1 1 d . . .
C79 C 0.1425(6) 0.7345(5) 0.4486(5) 0.0399(19) Uani 1 1 d . . .
C80 C 0.0723(5) 0.7413(5) 0.4864(5) 0.0269(17) Uani 1 1 d . . .
C81 C 1.1438(6) 0.1656(5) -0.0401(6) 0.0371(19) Uani 1 1 d . . .
C82 C 1.2013(6) 0.1305(5) -0.0814(4) 0.0320(17) Uani 1 1 d . . .
C83 C 1.2806(6) 0.0979(5) -0.1273(5) 0.0369(18) Uani 1 1 d . . .
C84 C 1.2979(7) 0.0138(5) -0.1635(6) 0.052(2) Uani 1 1 d . . .
H84A H 1.2564 -0.0358 -0.1634 0.063 Uiso 1 1 calc R . .
C85 C 1.3853(7) 0.0085(6) -0.2013(7) 0.059(3) Uani 1 1 d . . .
H85A H 1.4076 -0.0456 -0.2289 0.071 Uiso 1 1 calc R . .
C86 C 1.4337(6) 0.0861(5) -0.1950(6) 0.044(2) Uani 1 1 d . . .
C87 C 1.5220(6) 0.1019(5) -0.2291(5) 0.046(2) Uani 1 1 d . . .
C88 C 1.5950(5) 0.0348(6) -0.2443(5) 0.0389(18) Uani 1 1 d . . .
H88A H 1.5943 -0.0250 -0.2317 0.047 Uiso 1 1 calc R . .
C89 C 1.6673(7) 0.0781(7) -0.2817(6) 0.056(2) Uani 1 1 d . . .
H89A H 1.7235 0.0484 -0.2963 0.067 Uiso 1 1 calc R . .
C90 C 1.6523(7) 0.1621(7) -0.2952(6) 0.061(3) Uani 1 1 d . . .
H90A H 1.6958 0.1965 -0.3202 0.073 Uiso 1 1 calc R . .
C91 C -0.1418(7) 0.7698(6) 0.6338(6) 0.048(2) Uani 1 1 d . . .
C92 C -0.2057(6) 0.7786(6) 0.6777(6) 0.046(2) Uani 1 1 d . . .
C93 C -0.2904(6) 0.7850(6) 0.7177(6) 0.048(2) Uani 1 1 d . . .
C94 C -0.3060(7) 0.8161(7) 0.8031(6) 0.059(3) Uani 1 1 d . . .
H94A H -0.2560 0.8378 0.8470 0.071 Uiso 1 1 calc R . .
C95 C -0.4012(6) 0.8127(6) 0.8183(6) 0.053(2) Uani 1 1 d . A .
H95A H -0.4220 0.8304 0.8737 0.063 Uiso 1 1 calc R . .
C96 C -0.4615(6) 0.7814(5) 0.7456(5) 0.0395(19) Uani 1 1 d . . .
C97 C -0.5664(6) 0.7713(5) 0.7330(3) 0.043(2) Uani 0.621(9) 1 d PD A 1
C98 C -0.6299(10) 0.7576(10) 0.7884(11) 0.045(4) Uiso 0.621(9) 1 d PD A 1
H98A H -0.6104 0.7549 0.8486 0.054 Uiso 0.621(9) 1 calc PR A 1
C99 C -0.7280(12) 0.7475(13) 0.7526(11) 0.049(5) Uiso 0.621(9) 1 d PD A 1
H99A H -0.7810 0.7363 0.7825 0.058 Uiso 0.621(9) 1 calc PR A 1
C100 C -0.7292(12) 0.7571(18) 0.6688(13) 0.050(7) Uiso 0.621(9) 1 d PD A 1
H10A H -0.7876 0.7539 0.6313 0.060 Uiso 0.621(9) 1 calc PR A 1
C101 C 1.2838(6) 0.3227(5) 0.0745(5) 0.044(2) Uani 1 1 d . . .
H10B H 1.2827 0.3136 0.1364 0.053 Uiso 1 1 calc R . .
H10C H 1.3005 0.2654 0.0425 0.053 Uiso 1 1 calc R . .
C102 C 1.3627(6) 0.3919(6) 0.0697(6) 0.055(2) Uani 1 1 d . . .
H10D H 1.4242 0.3708 0.0945 0.083 Uiso 1 1 calc R . .
H10E H 1.3483 0.4485 0.1029 0.083 Uiso 1 1 calc R . .
H10F H 1.3658 0.4005 0.0086 0.083 Uiso 1 1 calc R . .
C103 C 1.1743(5) 0.3761(5) -0.0805(5) 0.0364(17) Uani 1 1 d . . .
H10G H 1.2239 0.4232 -0.0779 0.044 Uiso 1 1 calc R . .
H10H H 1.1957 0.3221 -0.1148 0.044 Uiso 1 1 calc R . .
C104 C 1.0826(6) 0.4060(6) -0.1267(6) 0.055(2) Uani 1 1 d . . .
H10I H 1.0930 0.4180 -0.1855 0.082 Uiso 1 1 calc R . .
H10J H 1.0617 0.4603 -0.0938 0.082 Uiso 1 1 calc R . .
H10K H 1.0335 0.3591 -0.1310 0.082 Uiso 1 1 calc R . .
C105 C 1.1434(6) 0.4598(5) 0.0882(5) 0.0422(19) Uani 1 1 d . . .
H10L H 1.1912 0.5029 0.0753 0.051 Uiso 1 1 calc R . .
H10M H 1.0794 0.4799 0.0664 0.051 Uiso 1 1 calc R . .
C106 C 1.1496(7) 0.4603(6) 0.1894(5) 0.054(2) Uani 1 1 d . . .
H10N H 1.1373 0.5203 0.2167 0.081 Uiso 1 1 calc R . .
H10O H 1.2135 0.4425 0.2119 0.081 Uiso 1 1 calc R . .
H10P H 1.1018 0.4185 0.2029 0.081 Uiso 1 1 calc R . .
C107 C 0.9193(7) 0.0868(7) -0.1160(6) 0.059(3) Uani 1 1 d . . .
H10Q H 0.9786 0.0597 -0.1343 0.071 Uiso 1 1 calc R . .
H10R H 0.8683 0.0402 -0.1270 0.071 Uiso 1 1 calc R . .
C108 C 0.8917(9) 0.1605(8) -0.1688(6) 0.080(3) Uani 1 1 d . . .
H10S H 0.8822 0.1370 -0.2309 0.119 Uiso 1 1 calc R . .
H10T H 0.9426 0.2062 -0.1587 0.119 Uiso 1 1 calc R . .
H10U H 0.8324 0.1865 -0.1516 0.119 Uiso 1 1 calc R . .
C109 C 0.8193(8) 0.1558(8) 0.0297(7) 0.077(4) Uani 1 1 d . . .
H10V H 0.8248 0.1745 0.0934 0.093 Uiso 1 1 calc R . .
H10W H 0.7977 0.2078 0.0003 0.093 Uiso 1 1 calc R . .
C110 C 0.7411(9) 0.0816(10) 0.0064(9) 0.105(5) Uani 1 1 d . . .
H11A H 0.6806 0.1042 0.0244 0.157 Uiso 1 1 calc R . .
H11B H 0.7601 0.0304 0.0368 0.157 Uiso 1 1 calc R . .
H11C H 0.7333 0.0634 -0.0568 0.157 Uiso 1 1 calc R . .
C111 C 0.9629(10) 0.0305(8) 0.0585(10) 0.101(5) Uani 1 1 d . . .
H11D H 0.9500 0.0475 0.1195 0.122 Uiso 1 1 calc R . .
H11E H 0.9159 -0.0169 0.0325 0.122 Uiso 1 1 calc R . .
C112 C 1.0494(9) -0.0054(8) 0.0613(11) 0.119(6) Uani 1 1 d . . .
H11F H 1.0515 -0.0551 0.0963 0.179 Uiso 1 1 calc R . .
H11G H 1.0977 0.0397 0.0879 0.179 Uiso 1 1 calc R . .
H11H H 1.0625 -0.0271 0.0019 0.179 Uiso 1 1 calc R . .
C113 C -0.1260(7) 0.9621(6) 0.5401(6) 0.060(2) Uani 1 1 d . . .
H11I H -0.1368 0.9443 0.4762 0.072 Uiso 1 1 calc R . .
H11J H -0.1810 0.9391 0.5654 0.072 Uiso 1 1 calc R . .
C114 C -0.1252(8) 1.0613(6) 0.5568(8) 0.070(3) Uani 1 1 d . . .
H11K H -0.1863 1.0834 0.5320 0.104 Uiso 1 1 calc R . .
H11L H -0.0732 1.0855 0.5294 0.104 Uiso 1 1 calc R . .
H11M H -0.1155 1.0803 0.6198 0.104 Uiso 1 1 calc R . .
C115 C 0.0855(10) 0.9593(7) 0.5454(8) 0.086(4) Uani 1 1 d . . .
H11N H 0.0932 1.0216 0.5736 0.103 Uiso 1 1 calc R . .
H11O H 0.1441 0.9275 0.5636 0.103 Uiso 1 1 calc R . .
C116 C 0.0759(11) 0.9588(10) 0.4548(12) 0.125(6) Uani 1 1 d . . .
H11P H 0.1318 0.9884 0.4382 0.188 Uiso 1 1 calc R . .
H11Q H 0.0181 0.9903 0.4362 0.188 Uiso 1 1 calc R . .
H11R H 0.0711 0.8972 0.4264 0.188 Uiso 1 1 calc R . .
C117 C -0.0068(8) 0.9467(7) 0.7000(6) 0.068(3) Uani 1 1 d . . .
H11S H 0.0148 1.0098 0.7087 0.081 Uiso 1 1 calc R . .
H11T H -0.0710 0.9444 0.7196 0.081 Uiso 1 1 calc R . .
C118 C 0.0600(8) 0.8959(7) 0.7563(7) 0.071(3) Uani 1 1 d . . .
H11U H 0.0616 0.9220 0.8174 0.107 Uiso 1 1 calc R . .
H11V H 0.1242 0.8987 0.7384 0.107 Uiso 1 1 calc R . .
H11W H 0.0380 0.8337 0.7501 0.107 Uiso 1 1 calc R . .
C119 C -0.0436(11) 0.5674(9) 0.6622(10) 0.109(5) Uani 1 1 d D . .
H11X H -0.0935 0.5935 0.6968 0.131 Uiso 1 1 calc R . .
H11Y H -0.0510 0.5018 0.6568 0.131 Uiso 1 1 calc R . .
C120 C 0.0478(14) 0.5930(11) 0.7074(9) 0.130(7) Uani 1 1 d D . .
H12A H 0.0532 0.5740 0.7658 0.195 Uiso 1 1 calc R . .
H12B H 0.0557 0.6578 0.7127 0.195 Uiso 1 1 calc R . .
H12C H 0.0975 0.5649 0.6750 0.195 Uiso 1 1 calc R . .
C121 C 0.0120(16) 0.5294(11) 0.4841(16) 0.206(13) Uani 1 1 d D . .
H12D H 0.0790 0.5517 0.4947 0.248 Uiso 1 1 calc R . .
H12E H 0.0098 0.4700 0.5043 0.248 Uiso 1 1 calc R . .
C122 C -0.0214(18) 0.522(2) 0.3904(13) 0.252(18) Uani 1 1 d D . .
H12F H 0.0101 0.4721 0.3596 0.378 Uiso 1 1 calc R . .
H12G H -0.0058 0.5771 0.3678 0.378 Uiso 1 1 calc R . .
H12H H -0.0906 0.5115 0.3813 0.378 Uiso 1 1 calc R . .
C123 C -0.1891(9) 0.5751(8) 0.5169(7) 0.084(4) Uani 1 1 d D . .
H12I H -0.1952 0.5095 0.5055 0.101 Uiso 1 1 calc R . .
H12J H -0.2232 0.5947 0.5679 0.101 Uiso 1 1 calc R . .
C124 C -0.2351(11) 0.6121(13) 0.4422(9) 0.140(7) Uani 1 1 d D . .
H12K H -0.3020 0.5918 0.4311 0.210 Uiso 1 1 calc R . .
H12L H -0.2025 0.5925 0.3911 0.210 Uiso 1 1 calc R . .
H12M H -0.2320 0.6771 0.4537 0.210 Uiso 1 1 calc R . .
S17A S -0.6225(4) 0.7658(4) 0.8246(4) 0.0412(19) Uiso 0.379(9) 1 d PD A 2
C97A C -0.5664(6) 0.7713(5) 0.7330(3) 0.043(2) Uani 0.379(9) 1 d PD A 2
C98A C -0.6352(11) 0.763(3) 0.6646(10) 0.081(15) Uiso 0.379(9) 1 d PD A 2
H98B H -0.6203 0.7579 0.6062 0.098 Uiso 0.379(9) 1 calc PR A 2
C99A C -0.7318(13) 0.761(3) 0.6841(13) 0.053(13) Uiso 0.379(9) 1 d PD A 2
H99B H -0.7882 0.7590 0.6439 0.063 Uiso 0.379(9) 1 calc PR A 2
C10A C -0.7256(13) 0.7638(18) 0.7702(13) 0.036(7) Uiso 0.379(9) 1 d PD A 2
H10X H -0.7816 0.7643 0.7988 0.043 Uiso 0.379(9) 1 calc PR A 2

loop_
_atom_site_aniso_label
_atom_site_aniso_U_11
_atom_site_aniso_U_22
_atom_site_aniso_U_33
_atom_site_aniso_U_23
_atom_site_aniso_U_13
_atom_site_aniso_U_12
Pt1 0.03231(19) 0.03405(18) 0.02752(18) 0.00068(13) 0.00869(14) 0.00851(15)
Pt2 0.0355(2) 0.0589(2) 0.0337(2) 0.00084(16) 0.01319(16) 0.01384(17)
S1 0.0343(11) 0.0378(11) 0.0292(10) -0.0009(8) 0.0086(8) 0.0044(9)
S2 0.0407(12) 0.0713(15) 0.0330(11) 0.0084(10) 0.0063(9) 0.0106(11)
S3 0.0337(11) 0.0382(11) 0.0377(11) 0.0080(9) 0.0114(9) 0.0086(9)
S4 0.0402(11) 0.0435(11) 0.0317(10) 0.0002(8) 0.0111(8) 0.0049(9)
S5 0.0450(12) 0.0558(13) 0.0495(13) 0.0065(10) 0.0065(10) 0.0021(11)
S6 0.0571(17) 0.0721(19) 0.146(3) -0.0393(19) -0.0007(18) 0.0286(16)
S7 0.0743(19) 0.0635(16) 0.0809(19) 0.0026(14) 0.0227(15) 0.0075(14)
P1 0.0338(10) 0.0354(10) 0.0310(10) -0.0003(8) 0.0075(8) 0.0071(9)
P2 0.0320(10) 0.0345(10) 0.0293(10) 0.0017(8) 0.0066(8) 0.0027(8)
P3 0.112(3) 0.085(2) 0.0339(13) -0.0016(12) 0.0167(14) 0.0389(19)
P4 0.0435(13) 0.0645(15) 0.0392(12) -0.0003(10) 0.0044(10) 0.0134(11)
N1 0.032(3) 0.048(4) 0.030(3) 0.002(3) 0.009(3) 0.004(3)
N2 0.033(4) 0.042(4) 0.039(4) 0.011(3) 0.005(3) 0.006(3)
C1 0.023(4) 0.025(4) 0.023(4) 0.005(3) -0.004(3) -0.006(3)
C2 0.042(5) 0.043(5) 0.022(4) 0.000(3) 0.010(3) 0.002(4)
C3 0.036(4) 0.029(4) 0.033(4) 0.003(3) 0.008(3) 0.007(3)
C4 0.034(4) 0.033(4) 0.042(4) -0.004(3) 0.011(3) 0.001(3)
C5 0.038(4) 0.041(4) 0.029(4) -0.008(3) 0.005(3) 0.009(4)
C6 0.033(4) 0.030(4) 0.035(4) 0.006(3) 0.013(3) 0.005(3)
C7 0.031(4) 0.026(4) 0.033(4) 0.000(3) 0.006(3) 0.005(3)
C8 0.032(4) 0.043(4) 0.040(4) -0.002(3) 0.008(3) 0.007(4)
C9 0.042(4) 0.045(4) 0.024(4) 0.004(3) 0.012(3) 0.007(4)
C10 0.035(4) 0.034(4) 0.026(4) -0.004(3) 0.010(3) -0.002(3)
C11 0.033(5) 0.029(4) 0.035(4) -0.003(3) 0.015(4) -0.002(4)
C12 0.038(5) 0.026(4) 0.041(5) 0.000(4) 0.016(4) 0.000(4)
C13 0.033(4) 0.027(4) 0.032(4) -0.001(3) 0.004(3) 0.003(3)
C14 0.033(4) 0.041(4) 0.033(4) -0.002(3) 0.003(3) 0.005(4)
C15 0.050(5) 0.047(5) 0.027(4) -0.003(3) 0.011(3) 0.001(4)
C16 0.031(4) 0.033(4) 0.034(4) 0.000(3) 0.015(3) 0.004(3)
C17 0.046(5) 0.035(4) 0.031(4) 0.005(3) 0.011(3) -0.004(4)
C18 0.029(4) 0.042(4) 0.025(4) 0.002(3) 0.013(3) 0.011(3)
C19 0.027(4) 0.033(4) 0.029(4) 0.004(3) 0.001(3) 0.000(3)
C20 0.054(5) 0.034(4) 0.030(4) 0.005(3) 0.008(4) -0.002(4)
C21 0.034(4) 0.030(4) 0.039(4) -0.001(3) 0.013(3) 0.002(3)
C22 0.036(4) 0.055(5) 0.037(4) 0.004(4) 0.000(4) 0.007(4)
C23 0.042(5) 0.057(5) 0.032(4) 0.008(4) 0.015(4) 0.017(4)
C24 0.043(5) 0.035(4) 0.031(4) 0.002(3) 0.014(3) 0.008(4)
C25 0.035(4) 0.033(4) 0.036(4) 0.000(3) 0.004(3) -0.002(3)
C26 0.029(4) 0.028(4) 0.039(4) 0.001(3) 0.012(3) 0.005(3)
C27 0.036(5) 0.049(5) 0.055(5) 0.000(4) 0.009(4) 0.006(4)
C28 0.043(5) 0.047(5) 0.069(6) 0.007(4) -0.001(4) 0.009(4)
C29 0.049(6) 0.106(9) 0.046(6) -0.003(5) 0.013(5) 0.024(6)
C30 0.050(6) 0.130(11) 0.053(6) -0.011(6) 0.007(5) 0.044(7)
C31 0.042(5) 0.112(9) 0.041(5) -0.006(5) 0.010(4) 0.030(6)
C32 0.038(5) 0.131(11) 0.066(7) 0.046(7) 0.016(5) 0.015(6)
C33 0.040(5) 0.090(8) 0.089(8) 0.044(6) 0.014(5) 0.014(6)
C34 0.041(5) 0.069(6) 0.033(4) -0.005(4) 0.010(4) 0.016(5)
C35 0.053(5) 0.056(5) 0.029(4) -0.006(4) 0.018(4) 0.007(4)
C36 0.012(3) 0.062(5) 0.012(3) 0.009(3) 0.003(2) 0.006(3)
C37 0.041(5) 0.062(6) 0.045(5) 0.003(4) 0.014(4) 0.003(4)
C38 0.058(6) 0.059(6) 0.058(6) 0.004(5) 0.028(5) -0.003(5)
C39 0.043(5) 0.072(6) 0.040(5) -0.009(4) 0.009(4) -0.001(5)
C40 0.039(5) 0.070(6) 0.075(7) 0.001(5) 0.014(5) -0.015(5)
C41 0.054(5) 0.033(4) 0.051(5) -0.004(4) -0.012(4) 0.006(4)
C42 0.073(7) 0.044(5) 0.057(6) 0.006(4) -0.012(5) -0.008(5)
C43 0.045(5) 0.050(5) 0.035(4) -0.002(3) 0.008(4) 0.005(4)
C44 0.052(6) 0.050(6) 0.071(6) -0.016(5) 0.004(5) 0.004(5)
C45 0.056(6) 0.044(5) 0.056(5) 0.019(4) -0.008(4) -0.005(4)
C46 0.060(6) 0.081(7) 0.054(6) 0.032(5) 0.000(5) -0.019(6)
C47 0.036(5) 0.063(6) 0.051(5) -0.006(4) 0.012(4) 0.015(4)
C48 0.065(7) 0.099(9) 0.074(7) 0.000(6) 0.031(6) -0.023(6)
C49 0.046(5) 0.035(4) 0.051(5) -0.002(4) 0.010(4) 0.000(4)
C50 0.049(5) 0.049(5) 0.046(5) -0.003(4) 0.013(4) -0.005(4)
C51 0.120(11) 0.098(9) 0.065(8) 0.007(6) 0.018(7) -0.037(8)
C52 0.186(19) 0.110(13) 0.112(14) 0.006(10) 0.029(12) -0.045(13)
C53 0.146(16) 0.172(17) 0.100(11) -0.089(11) -0.040(11) 0.062(14)
C54 0.164(15) 0.204(18) 0.141(13) -0.129(13) 0.133(13) -0.154(15)
C55 0.085(8) 0.064(6) 0.038(5) 0.008(4) 0.007(5) -0.001(6)
C56 0.100(9) 0.099(9) 0.053(6) 0.039(6) 0.009(6) 0.025(8)
C57 0.087(8) 0.073(8) 0.063(7) 0.019(5) 0.011(6) 0.027(7)
C58 0.124(11) 0.043(6) 0.098(9) 0.024(6) 0.018(8) 0.023(7)
C59 0.076(7) 0.055(5) 0.037(5) 0.007(4) 0.022(4) 0.015(5)
C60 0.145(12) 0.058(7) 0.043(6) -0.003(5) 0.019(6) 0.017(7)
C61 0.098(9) 0.058(6) 0.077(7) 0.013(5) -0.029(7) -0.008(6)
C62 0.085(9) 0.074(8) 0.123(11) 0.012(7) -0.025(8) -0.002(7)
Pt3 0.03433(18) 0.02545(15) 0.03217(18) 0.00156(12) 0.00819(15) 0.00024(14)
Pt4 0.0344(2) 0.03569(18) 0.0352(2) 0.00168(14) 0.01088(15) 0.00245(15)
S11 0.0301(10) 0.0307(10) 0.0402(11) 0.0001(8) 0.0092(8) -0.0011(8)
S12 0.0459(12) 0.0325(11) 0.0631(14) 0.0060(9) 0.0243(10) 0.0012(9)
S13 0.0339(11) 0.0440(12) 0.0321(11) 0.0064(9) 0.0112(9) 0.0061(9)
S14 0.0524(12) 0.0312(10) 0.0393(11) -0.0013(8) 0.0128(9) -0.0022(9)
S15 0.0728(17) 0.0566(15) 0.0559(14) 0.0014(11) 0.0127(12) -0.0152(13)
S16 0.0569(14) 0.0691(15) 0.0471(13) -0.0027(11) 0.0255(11) -0.0047(12)
S17 0.060(3) 0.054(2) 0.042(3) 0.0073(19) 0.0110(17) 0.0132(18)
P5 0.0362(10) 0.0271(9) 0.0345(10) 0.0025(8) 0.0085(8) 0.0010(8)
P6 0.0476(12) 0.0334(11) 0.0391(11) 0.0055(8) 0.0026(9) -0.0069(9)
P7 0.0600(15) 0.0355(11) 0.0508(13) 0.0006(9) 0.0233(11) 0.0002(10)
P8 0.0591(16) 0.0372(13) 0.101(2) -0.0066(13) 0.0081(15) -0.0072(12)
N3 0.039(4) 0.037(4) 0.049(4) 0.005(3) 0.013(3) -0.003(3)
N4 0.038(4) 0.036(4) 0.046(4) 0.004(3) 0.012(3) -0.004(3)
C63 0.046(5) 0.024(4) 0.035(4) 0.011(3) 0.012(4) -0.002(4)
C64 0.036(4) 0.030(4) 0.040(4) 0.008(3) 0.008(3) -0.007(3)
C65 0.023(4) 0.040(4) 0.038(4) 0.000(3) 0.007(3) 0.000(3)
C66 0.032(4) 0.042(4) 0.048(5) -0.003(4) 0.014(4) -0.011(4)
C67 0.034(4) 0.036(4) 0.050(5) -0.010(3) 0.010(4) 0.005(4)
C68 0.036(4) 0.027(4) 0.031(4) 0.000(3) 0.006(3) -0.001(3)
C69 0.028(4) 0.033(4) 0.025(4) 0.004(3) 0.006(3) -0.002(3)
C70 0.032(4) 0.037(4) 0.036(4) 0.005(3) 0.004(3) -0.005(3)
C71 0.044(5) 0.033(4) 0.036(4) -0.002(3) 0.005(3) 0.002(4)
C72 0.040(4) 0.032(4) 0.022(4) 0.001(3) 0.004(3) 0.003(3)
C73 0.033(4) 0.033(4) 0.031(4) 0.004(3) 0.007(3) -0.003(3)
C74 0.035(4) 0.037(5) 0.019(4) -0.002(3) 0.003(3) 0.006(4)
C75 0.025(4) 0.037(4) 0.036(4) -0.004(3) 0.007(3) 0.001(3)
C76 0.038(4) 0.034(4) 0.055(5) 0.009(4) 0.011(4) 0.003(4)
C77 0.049(5) 0.039(5) 0.058(5) -0.012(4) 0.006(4) 0.015(4)
C78 0.032(4) 0.040(4) 0.036(4) -0.005(3) 0.010(3) -0.005(3)
C79 0.036(5) 0.033(4) 0.045(5) -0.006(3) -0.003(4) -0.001(4)
C80 0.020(4) 0.041(4) 0.022(4) 0.006(3) 0.011(3) 0.002(3)
C81 0.028(4) 0.036(5) 0.048(5) 0.006(4) 0.007(4) 0.000(4)
C82 0.046(5) 0.023(4) 0.025(4) -0.003(3) 0.005(3) -0.001(3)
C83 0.044(5) 0.038(4) 0.028(4) -0.001(3) 0.006(3) 0.002(4)
C84 0.061(6) 0.030(4) 0.068(6) -0.005(4) 0.029(5) -0.005(4)
C85 0.057(6) 0.035(5) 0.087(8) -0.015(5) 0.040(6) -0.005(4)
C86 0.044(5) 0.036(4) 0.055(5) 0.003(4) 0.020(4) -0.002(4)
C87 0.049(5) 0.039(5) 0.047(5) -0.005(4) 0.010(4) -0.014(4)
C88 0.028(4) 0.048(5) 0.042(4) 0.003(4) 0.014(3) -0.005(4)
C89 0.045(5) 0.068(7) 0.051(5) 0.002(5) 0.001(4) 0.005(5)
C90 0.050(6) 0.091(8) 0.043(5) -0.003(5) 0.022(4) -0.028(5)
C91 0.065(6) 0.035(5) 0.051(5) 0.009(4) 0.023(5) 0.004(4)
C92 0.044(5) 0.049(5) 0.054(5) 0.017(4) 0.027(4) 0.003(4)
C93 0.045(5) 0.046(5) 0.056(5) 0.008(4) 0.014(4) 0.007(4)
C94 0.059(6) 0.072(7) 0.048(5) 0.009(5) 0.010(4) 0.017(5)
C95 0.052(5) 0.070(6) 0.042(5) 0.016(4) 0.019(4) 0.017(5)
C96 0.048(5) 0.035(4) 0.043(5) 0.018(3) 0.022(4) 0.009(4)
C97 0.052(5) 0.033(4) 0.049(5) 0.014(3) 0.014(4) 0.015(4)
C101 0.037(4) 0.041(4) 0.051(5) 0.001(4) -0.006(4) 0.003(4)
C102 0.033(5) 0.050(5) 0.081(7) 0.013(5) -0.004(4) 0.002(4)
C103 0.038(4) 0.036(4) 0.039(4) 0.014(3) 0.014(3) -0.004(3)
C104 0.055(6) 0.065(6) 0.048(5) 0.019(4) 0.006(4) 0.013(5)
C105 0.056(5) 0.023(4) 0.049(5) 0.000(3) 0.013(4) 0.001(4)
C106 0.058(6) 0.045(5) 0.056(6) -0.010(4) 0.012(4) -0.003(4)
C107 0.051(6) 0.074(7) 0.047(6) -0.020(5) 0.018(4) -0.014(5)
C108 0.084(8) 0.101(9) 0.048(6) 0.009(6) -0.015(5) -0.046(7)
C109 0.080(7) 0.084(7) 0.067(7) -0.028(6) 0.046(6) -0.055(6)
C110 0.079(9) 0.110(11) 0.123(11) -0.031(8) 0.051(8) -0.057(8)
C111 0.097(10) 0.057(7) 0.143(12) 0.046(7) -0.049(9) -0.021(7)
C112 0.058(8) 0.070(8) 0.236(18) 0.077(10) -0.016(9) -0.008(6)
C113 0.069(7) 0.049(5) 0.060(6) 0.011(4) 0.003(5) -0.020(5)
C114 0.074(7) 0.041(5) 0.096(8) 0.001(5) 0.026(6) -0.003(5)
C115 0.141(12) 0.042(6) 0.080(8) -0.006(5) 0.049(8) -0.021(7)
C116 0.103(12) 0.090(11) 0.203(19) 0.060(11) 0.061(12) 0.023(9)
C117 0.060(6) 0.066(7) 0.071(7) -0.011(5) 0.004(5) 0.002(5)
C118 0.057(7) 0.073(7) 0.074(7) -0.026(6) 0.000(5) -0.003(6)
C119 0.101(11) 0.080(9) 0.164(15) 0.071(10) 0.034(10) 0.012(8)
C120 0.20(2) 0.121(13) 0.074(9) 0.043(9) 0.002(11) 0.054(14)
C121 0.23(3) 0.070(10) 0.32(3) -0.083(15) 0.16(2) -0.063(13)
C122 0.17(2) 0.48(6) 0.110(16) 0.05(2) 0.030(16) 0.08(3)
C123 0.105(10) 0.090(9) 0.063(7) 0.018(6) 0.024(7) -0.037(8)
C124 0.095(11) 0.24(2) 0.082(10) 0.003(12) 0.004(8) -0.046(13)
C97A 0.052(5) 0.033(4) 0.049(5) 0.014(3) 0.014(4) 0.015(4)

loop_
_atom_type_symbol
_atom_type_description
_atom_type_scat_dispersion_real
_atom_type_scat_dispersion_imag
_atom_type_scat_source
C C 0.0033 0.0016 'International Tables Vol C Tables 4.2.6.8 and 6.1.1.4'
H H 0.0000 0.0000 'International Tables Vol C Tables 4.2.6.8 and 6.1.1.4'
N N 0.0061 0.0033 'International Tables Vol C Tables 4.2.6.8 and 6.1.1.4'
P P 0.1023 0.0942 'International Tables Vol C Tables 4.2.6.8 and 6.1.1.4'
S S 0.1246 0.1234 'International Tables Vol C Tables 4.2.6.8 and 6.1.1.4'
Pt Pt -1.7033 8.3905 'International Tables Vol C Tables 4.2.6.8 and 6.1.1.4'

loop_
_geom_angle_atom_site_label_1
_geom_angle_atom_site_label_2
_geom_angle_atom_site_label_3
_geom_angle
C1 Pt1 C19 176.9(3)
C1 Pt1 P2 90.5(2)
C19 Pt1 P2 92.5(2)
C1 Pt1 P1 90.2(2)
C19 Pt1 P1 86.8(2)
P2 Pt1 P1 178.13(8)
C18 Pt2 C29 177.6(4)
C18 Pt2 P3 93.3(2)
C29 Pt2 P3 88.5(3)
C18 Pt2 P4 92.0(2)
C29 Pt2 P4 86.1(3)
P3 Pt2 P4 174.60(9)
C6 S1 C3 92.7(3)
N1 S2 N2 100.3(3)
C16 S3 C13 92.3(3)
C24 S4 C21 92.8(4)
C28 S5 C25 93.1(4)
C31 S6 C34 93.4(5)
C38 S7 C35 92.1(5)
C43 P1 C41 102.6(4)
C43 P1 C39 104.3(4)
C41 P1 C39 106.9(4)
C43 P1 Pt1 117.7(3)
C41 P1 Pt1 111.3(3)
C39 P1 Pt1 113.0(3)
C49 P2 C47 105.3(4)
C49 P2 C45 104.7(4)
C47 P2 C45 100.9(4)
C49 P2 Pt1 114.9(3)
C47 P2 Pt1 117.2(3)
C45 P2 Pt1 112.2(3)
C53 P3 C55 110.6(6)
C53 P3 C51 98.8(8)
C55 P3 C51 106.0(6)
C53 P3 Pt2 112.4(6)
C55 P3 Pt2 117.6(3)
C51 P3 Pt2 109.4(4)
C57 P4 C59 103.5(5)
C57 P4 C61 108.0(5)
C59 P4 C61 106.9(5)
C57 P4 Pt2 111.9(4)
C59 P4 Pt2 117.7(3)
C61 P4 Pt2 108.5(4)
C12 N1 S2 107.3(5)
C11 N2 S2 106.9(5)
C2 C1 Pt1 174.1(7)
C1 C2 C3 173.4(9)
C4 C3 C2 127.2(7)
C4 C3 S1 109.5(5)
C2 C3 S1 123.3(6)
C3 C4 C5 112.6(7)
C3 C4 H4A 123.7
C5 C4 H4A 123.7
C6 C5 C4 115.0(7)
C6 C5 H5A 122.5
C4 C5 H5A 122.5
C5 C6 C7 125.7(7)
C5 C6 S1 110.2(5)
C7 C6 S1 124.1(6)
C8 C7 C12 115.9(6)
C8 C7 C6 119.6(6)
C12 C7 C6 124.6(7)
C7 C8 C9 123.1(7)
C7 C8 H8A 118.4
C9 C8 H8A 118.4
C10 C9 C8 123.8(7)
C10 C9 H9A 118.1
C8 C9 H9A 118.1
C9 C10 C11 115.8(6)
C9 C10 C13 120.3(6)
C11 C10 C13 123.8(6)
N2 C11 C10 126.6(7)
N2 C11 C12 113.3(7)
C10 C11 C12 120.1(7)
N1 C12 C7 126.6(7)
N1 C12 C11 112.1(7)
C7 C12 C11 121.3(7)
C14 C13 C10 126.8(6)
C14 C13 S3 109.1(5)
C10 C13 S3 124.1(5)
C13 C14 C15 113.8(7)
C13 C14 H14A 123.1
C15 C14 H14A 123.1
C16 C15 C14 114.8(7)
C16 C15 H15A 122.6
C14 C15 H15A 122.6
C15 C16 C17 128.7(7)
C15 C16 S3 110.0(5)
C17 C16 S3 121.3(5)
C18 C17 C16 175.6(8)
C17 C18 Pt2 177.9(7)
C20 C19 Pt1 174.3(7)
C19 C20 C21 174.2(9)
C22 C21 C20 131.9(7)
C22 C21 S4 108.7(5)
C20 C21 S4 119.4(6)
C21 C22 C23 115.3(7)
C21 C22 H22A 122.4
C23 C22 H22A 122.4
C24 C23 C22 112.0(7)
C24 C23 H23A 124.0
C22 C23 H23A 124.0
C23 C24 C25 126.3(7)
C23 C24 S4 111.1(6)
C25 C24 S4 122.6(6)
C26 C25 C24 125.5(7)
C26 C25 S5 111.5(5)
C24 C25 S5 123.0(6)
C25 C26 C27 107.3(7)
C25 C26 H26A 126.3
C27 C26 H26A 126.3
C28 C27 C26 116.5(8)
C28 C27 H27A 121.7
C26 C27 H27A 121.7
C27 C28 S5 111.5(6)
C27 C28 H28A 124.3
S5 C28 H28A 124.3
C30 C29 Pt2 174.1(11)
C29 C30 C31 174.3(15)
C32 C31 C30 130.0(12)
C32 C31 S6 109.2(7)
C30 C31 S6 120.4(10)
C31 C32 C33 114.6(12)
C31 C32 H32A 122.7
C33 C32 H32A 122.7
C34 C33 C32 113.0(10)
C34 C33 H33A 123.5
C32 C33 H33A 123.5
C33 C34 C35 128.3(8)
C33 C34 S6 109.7(7)
C35 C34 S6 122.0(8)
C34 C35 C36 124.4(8)
C34 C35 S7 121.8(7)
C36 C35 S7 113.8(6)
C37 C36 C35 105.5(7)
C37 C36 H36A 127.3
C35 C36 H36A 127.3
C38 C37 C36 114.8(8)
C38 C37 H37A 122.6
C36 C37 H37A 122.6
C37 C38 S7 113.8(8)
C37 C38 H38A 123.1
S7 C38 H38A 123.1
C40 C39 P1 115.2(6)
C40 C39 H39A 108.5
P1 C39 H39A 108.5
C40 C39 H39B 108.5
P1 C39 H39B 108.5
H39A C39 H39B 107.5
C39 C40 H40A 109.5
C39 C40 H40B 109.5
H40A C40 H40B 109.5
C39 C40 H40C 109.5
H40A C40 H40C 109.5
H40B C40 H40C 109.5
C42 C41 P1 112.1(6)
C42 C41 H41A 109.2
P1 C41 H41A 109.2
C42 C41 H41B 109.2
P1 C41 H41B 109.2
H41A C41 H41B 107.9
C41 C42 H42A 109.5
C41 C42 H42B 109.5
H42A C42 H42B 109.5
C41 C42 H42C 109.5
H42A C42 H42C 109.5
H42B C42 H42C 109.5
C44 C43 P1 113.2(6)
C44 C43 H43A 108.9
P1 C43 H43A 108.9
C44 C43 H43B 108.9
P1 C43 H43B 108.9
H43A C43 H43B 107.8
C43 C44 H44A 109.5
C43 C44 H44B 109.5
H44A C44 H44B 109.5
C43 C44 H44C 109.5
H44A C44 H44C 109.5
H44B C44 H44C 109.5
C46 C45 P2 116.3(6)
C46 C45 H45A 108.2
P2 C45 H45A 108.2
C46 C45 H45B 108.2
P2 C45 H45B 108.2
H45A C45 H45B 107.4
C45 C46 H46A 109.5
C45 C46 H46B 109.5
H46A C46 H46B 109.5
C45 C46 H46C 109.5
H46A C46 H46C 109.5
H46B C46 H46C 109.5
C48 C47 P2 112.8(7)
C48 C47 H47A 109.0
P2 C47 H47A 109.0
C48 C47 H47B 109.0
P2 C47 H47B 109.0
H47A C47 H47B 107.8
C47 C48 H48A 109.5
C47 C48 H48B 109.5
H48A C48 H48B 109.5
C47 C48 H48C 109.5
H48A C48 H48C 109.5
H48B C48 H48C 109.5
C50 C49 P2 115.8(6)
C50 C49 H49A 108.3
P2 C49 H49A 108.3
C50 C49 H49B 108.3
P2 C49 H49B 108.3
H49A C49 H49B 107.4
C49 C50 H50A 109.5
C49 C50 H50B 109.5
H50A C50 H50B 109.5
C49 C50 H50C 109.5
H50A C50 H50C 109.5
H50B C50 H50C 109.5
C52 C51 P3 116.4(12)
C52 C51 H51A 108.2
P3 C51 H51A 108.2
C52 C51 H51B 108.2
P3 C51 H51B 108.2
H51A C51 H51B 107.3
C51 C52 H52A 109.5
C51 C52 H52B 109.5
H52A C52 H52B 109.5
C51 C52 H52C 109.5
H52A C52 H52C 109.5
H52B C52 H52C 109.5
C54 C53 P3 108.1(10)
C54 C53 H53A 110.1
P3 C53 H53A 110.1
C54 C53 H53B 110.1
P3 C53 H53B 110.1
H53A C53 H53B 108.4
C53 C54 H54A 109.5
C53 C54 H54B 109.5
H54A C54 H54B 109.5
C53 C54 H54C 109.5
H54A C54 H54C 109.5
H54B C54 H54C 109.5
C56 C55 P3 113.1(8)
C56 C55 H55A 109.0
P3 C55 H55A 109.0
C56 C55 H55B 109.0
P3 C55 H55B 109.0
H55A C55 H55B 107.8
C55 C56 H56A 109.5
C55 C56 H56B 109.5
H56A C56 H56B 109.5
C55 C56 H56C 109.5
H56A C56 H56C 109.5
H56B C56 H56C 109.5
C58 C57 P4 111.9(7)
C58 C57 H57A 109.2
P4 C57 H57A 109.2
C58 C57 H57B 109.2
P4 C57 H57B 109.2
H57A C57 H57B 107.9
C57 C58 H58A 109.5
C57 C58 H58B 109.5
H58A C58 H58B 109.5
C57 C58 H58C 109.5
H58A C58 H58C 109.5
H58B C58 H58C 109.5
C60 C59 P4 113.9(7)
C60 C59 H59A 108.8
P4 C59 H59A 108.8
C60 C59 H59B 108.8
P4 C59 H59B 108.8
H59A C59 H59B 107.7
C59 C60 H60A 109.5
C59 C60 H60B 109.5
H60A C60 H60B 109.5
C59 C60 H60C 109.5
H60A C60 H60C 109.5
H60B C60 H60C 109.5
C62 C61 P4 111.2(9)
C62 C61 H61A 109.4
P4 C61 H61A 109.4
C62 C61 H61B 109.4
P4 C61 H61B 109.4
H61A C61 H61B 108.0
C61 C62 H62A 109.5
C61 C62 H62B 109.5
H62A C62 H62B 109.5
C61 C62 H62C 109.5
H62A C62 H62C 109.5
H62B C62 H62C 109.5
C63 Pt3 C81 174.0(3)
C63 Pt3 P6 92.1(2)
C81 Pt3 P6 92.0(2)
C63 Pt3 P5 91.3(2)
C81 Pt3 P5 84.2(2)
P6 Pt3 P5 173.08(7)
C80 Pt4 C91 179.0(3)
C80 Pt4 P7 94.2(2)
C91 Pt4 P7 86.5(3)
C80 Pt4 P8 92.3(2)
C91 Pt4 P8 87.1(3)
P7 Pt4 P8 173.47(10)
C68 S11 C65 92.0(4)
N3 S12 N4 100.9(4)
C78 S13 C75 92.3(4)
C83 S14 C86 92.5(4)
C90 S15 C87 91.4(5)
C93 S16 C96 93.9(4)
C100 S17 C97 92.3(8)
C105 P5 C103 103.5(4)
C105 P5 C101 104.8(4)
C103 P5 C101 105.6(4)
C105 P5 Pt3 118.9(3)
C103 P5 Pt3 109.1(3)
C101 P5 Pt3 113.8(3)
C111 P6 C107 107.8(6)
C111 P6 C109 101.1(7)
C107 P6 C109 104.9(5)
C111 P6 Pt3 117.2(4)
C107 P6 Pt3 108.9(4)
C109 P6 Pt3 115.9(3)
C117 P7 C115 104.4(5)
C117 P7 C113 102.8(4)
C115 P7 C113 107.4(5)
C117 P7 Pt4 111.5(4)
C115 P7 Pt4 118.2(4)
C113 P7 Pt4 111.3(3)
C123 P8 C121 111.4(8)
C123 P8 C119 99.0(6)
C121 P8 C119 102.2(10)
C123 P8 Pt4 113.3(4)
C121 P8 Pt4 119.9(6)
C119 P8 Pt4 108.1(5)
C74 N3 S12 107.5(6)
C73 N4 S12 106.8(5)
C64 C63 Pt3 175.0(6)
C63 C64 C65 177.8(8)
C66 C65 C64 127.6(7)
C66 C65 S11 109.4(5)
C64 C65 S11 122.9(6)
C65 C66 C67 113.5(7)
C65 C66 H66A 123.3
C67 C66 H66A 123.3
C68 C67 C66 113.9(7)
C68 C67 H67A 123.0
C66 C67 H67A 123.0
C67 C68 C69 125.6(6)
C67 C68 S11 111.1(5)
C69 C68 S11 123.2(6)
C70 C69 C74 116.3(6)
C70 C69 C68 120.3(7)
C74 C69 C68 123.4(6)
C69 C70 C71 122.8(7)
C69 C70 H70A 118.6
C71 C70 H70A 118.6
C72 C71 C70 123.4(7)
C72 C71 H71A 118.3
C70 C71 H71A 118.3
C71 C72 C73 116.4(7)
C71 C72 C75 120.3(7)
C73 C72 C75 123.3(7)
N4 C73 C72 126.9(7)
N4 C73 C74 112.4(7)
C72 C73 C74 120.7(7)
N3 C74 C69 127.2(7)
N3 C74 C73 112.4(7)
C69 C74 C73 120.4(7)
C76 C75 C72 127.2(7)
C76 C75 S13 108.4(5)
C72 C75 S13 124.4(6)
C75 C76 C77 116.0(8)
C75 C76 H76A 122.0
C77 C76 H76A 122.0
C78 C77 C76 112.9(7)
C78 C77 H77A 123.5
C76 C77 H77A 123.5
C77 C78 C79 128.1(7)
C77 C78 S13 110.4(6)
C79 C78 S13 121.6(6)
C80 C79 C78 176.3(9)
C79 C80 Pt4 174.4(7)
C82 C81 Pt3 172.4(7)
C81 C82 C83 172.0(8)
C84 C83 C82 129.4(8)
C84 C83 S14 110.6(6)
C82 C83 S14 119.9(6)
C83 C84 C85 112.4(8)
C83 C84 H84A 123.8
C85 C84 H84A 123.8
C86 C85 C84 114.7(8)
C86 C85 H85A 122.6
C84 C85 H85A 122.6
C85 C86 C87 127.3(8)
C85 C86 S14 109.7(6)
C87 C86 S14 122.9(6)
C86 C87 C88 124.9(7)
C86 C87 S15 122.4(6)
C88 C87 S15 112.6(6)
C89 C88 C87 105.7(7)
C89 C88 H88A 127.2
C87 C88 H88A 127.2
C90 C89 C88 116.8(9)
C90 C89 H89A 121.6
C88 C89 H89A 121.6
C89 C90 S15 113.5(8)
C89 C90 H90A 123.2
S15 C90 H90A 123.2
C92 C91 Pt4 179.3(8)
C91 C92 C93 171.2(10)
C94 C93 C92 130.9(9)
C94 C93 S16 108.5(7)
C92 C93 S16 120.6(7)
C95 C94 C93 114.3(9)
C95 C94 H94A 122.8
C93 C94 H94A 122.8
C96 C95 C94 113.2(8)
C96 C95 H95A 123.4
C94 C95 H95A 123.4
C95 C96 C97 130.3(7)
C95 C96 S16 110.1(6)
C97 C96 S16 119.6(6)
C98 C97 C96 131.9(7)
C98 C97 S17 106.7(9)
C96 C97 S17 121.4(5)
C97 C98 C99 117.0(13)
C97 C98 H98A 121.5
C99 C98 H98A 121.5
C100 C99 C98 105.3(19)
C100 C99 H99A 127.4
C98 C99 H99A 127.4
C99 C100 S17 118.7(18)
C99 C100 H10A 120.6
S17 C100 H10A 120.6
C102 C101 P5 115.0(6)
C102 C101 H10B 108.5
P5 C101 H10B 108.5
C102 C101 H10C 108.5
P5 C101 H10C 108.5
H10B C101 H10C 107.5
C101 C102 H10D 109.5
C101 C102 H10E 109.5
H10D C102 H10E 109.5
C101 C102 H10F 109.5
H10D C102 H10F 109.5
H10E C102 H10F 109.5
C104 C103 P5 113.4(6)
C104 C103 H10G 108.9
P5 C103 H10G 108.9
C104 C103 H10H 108.9
P5 C103 H10H 108.9
H10G C103 H10H 107.7
C103 C104 H10I 109.5
C103 C104 H10J 109.5
H10I C104 H10J 109.5
C103 C104 H10K 109.5
H10I C104 H10K 109.5
H10J C104 H10K 109.5
C106 C105 P5 113.7(5)
C106 C105 H10L 108.8
P5 C105 H10L 108.8
C106 C105 H10M 108.8
P5 C105 H10M 108.8
H10L C105 H10M 107.7
C105 C106 H10N 109.5
C105 C106 H10O 109.5
H10N C106 H10O 109.5
C105 C106 H10P 109.5
H10N C106 H10P 109.5
H10O C106 H10P 109.5
C108 C107 P6 111.6(7)
C108 C107 H10Q 109.3
P6 C107 H10Q 109.3
C108 C107 H10R 109.3
P6 C107 H10R 109.3
H10Q C107 H10R 108.0
C107 C108 H10S 109.5
C107 C108 H10T 109.5
H10S C108 H10T 109.5
C107 C108 H10U 109.5
H10S C108 H10U 109.5
H10T C108 H10U 109.5
C110 C109 P6 115.9(8)
C110 C109 H10V 108.3
P6 C109 H10V 108.3
C110 C109 H10W 108.3
P6 C109 H10W 108.3
H10V C109 H10W 107.4
C109 C110 H11A 109.5
C109 C110 H11B 109.5
H11A C110 H11B 109.5
C109 C110 H11C 109.5
H11A C110 H11C 109.5
H11B C110 H11C 109.5
C112 C111 P6 119.7(12)
C112 C111 H11D 107.4
P6 C111 H11D 107.4
C112 C111 H11E 107.4
P6 C111 H11E 107.4
H11D C111 H11E 106.9
C111 C112 H11F 109.5
C111 C112 H11G 109.5
H11F C112 H11G 109.5
C111 C112 H11H 109.5
H11F C112 H11H 109.5
H11G C112 H11H 109.5
C114 C113 P7 116.2(7)
C114 C113 H11I 108.2
P7 C113 H11I 108.2
C114 C113 H11J 108.2
P7 C113 H11J 108.2
H11I C113 H11J 107.4
C113 C114 H11K 109.5
C113 C114 H11L 109.5
H11K C114 H11L 109.5
C113 C114 H11M 109.5
H11K C114 H11M 109.5
H11L C114 H11M 109.5
C116 C115 P7 113.1(11)
C116 C115 H11N 109.0
P7 C115 H11N 109.0
C116 C115 H11O 109.0
P7 C115 H11O 109.0
H11N C115 H11O 107.8
C115 C116 H11P 109.5
C115 C116 H11Q 109.5
H11P C116 H11Q 109.5
C115 C116 H11R 109.5
H11P C116 H11R 109.5
H11Q C116 H11R 109.5
C118 C117 P7 114.9(7)
C118 C117 H11S 108.5
P7 C117 H11S 108.5
C118 C117 H11T 108.5
P7 C117 H11T 108.5
H11S C117 H11T 107.5
C117 C118 H11U 109.5
C117 C118 H11V 109.5
H11U C118 H11V 109.5
C117 C118 H11W 109.5
H11U C118 H11W 109.5
H11V C118 H11W 109.5
C120 C119 P8 112.8(10)
C120 C119 H11X 109.0
P8 C119 H11X 109.0
C120 C119 H11Y 109.0
P8 C119 H11Y 109.0
H11X C119 H11Y 107.8
C119 C120 H12A 109.5
C119 C120 H12B 109.5
H12A C120 H12B 109.5
C119 C120 H12C 109.5
H12A C120 H12C 109.5
H12B C120 H12C 109.5
C122 C121 P8 109.9(19)
C122 C121 H12D 109.7
P8 C121 H12D 109.7
C122 C121 H12E 109.7
P8 C121 H12E 109.7
H12D C121 H12E 108.2
C121 C122 H12F 109.5
C121 C122 H12G 109.5
H12F C122 H12G 109.5
C121 C122 H12H 109.5
H12F C122 H12H 109.5
H12G C122 H12H 109.5
C124 C123 P8 114.7(9)
C124 C123 H12I 108.6
P8 C123 H12I 108.6
C124 C123 H12J 108.6
P8 C123 H12J 108.6
H12I C123 H12J 107.6
C123 C124 H12K 109.5
C123 C124 H12L 109.5
H12K C124 H12L 109.5
C123 C124 H12M 109.5
H12K C124 H12M 109.5
H12L C124 H12M 109.5
C99A C98A H98B 121.6
C10A C99A C98A 105.2(19)
C10A C99A H99B 127.4
C98A C99A H99B 127.4
C99A C10A S17A 118.7(18)
C99A C10A H10X 120.7
S17A C10A H10X 120.7

loop_
_geom_bond_atom_site_label_1
_geom_bond_atom_site_label_2
_geom_bond_distance
Pt1 C1 1.990(8)
Pt1 C19 2.019(7)
Pt1 P2 2.2948(19)
Pt1 P1 2.306(2)
Pt2 C18 1.962(7)
Pt2 C29 2.021(9)
Pt2 P3 2.273(3)
Pt2 P4 2.293(2)
S1 C6 1.735(7)
S1 C3 1.736(7)
S2 N1 1.615(6)
S2 N2 1.629(7)
S3 C16 1.735(7)
S3 C13 1.743(7)
S4 C24 1.723(7)
S4 C21 1.746(8)
S5 C28 1.694(9)
S5 C25 1.728(8)
S6 C31 1.705(12)
S6 C34 1.714(9)
S7 C38 1.666(10)
S7 C35 1.718(10)
P1 C43 1.822(7)
P1 C41 1.825(8)
P1 C39 1.839(9)
P2 C49 1.811(8)
P2 C47 1.824(8)
P2 C45 1.849(9)
P3 C53 1.775(16)
P3 C55 1.828(10)
P3 C51 1.973(13)
P4 C57 1.796(10)
P4 C59 1.819(8)
P4 C61 1.914(13)
N1 C12 1.331(9)
N2 C11 1.315(10)
C1 C2 1.205(10)
C2 C3 1.411(10)
C3 C4 1.396(10)
C4 C5 1.406(10)
C4 H4A 0.9500
C5 C6 1.350(10)
C5 H5A 0.9500
C6 C7 1.469(9)
C7 C8 1.368(10)
C7 C12 1.422(10)
C8 C9 1.420(10)
C8 H8A 0.9500
C9 C10 1.365(10)
C9 H9A 0.9500
C10 C11 1.434(10)
C10 C13 1.446(10)
C11 C12 1.470(10)
C13 C14 1.372(10)
C14 C15 1.390(10)
C14 H14A 0.9500
C15 C16 1.343(10)
C15 H15A 0.9500
C16 C17 1.411(10)
C17 C18 1.243(10)
C19 C20 1.179(10)
C20 C21 1.437(11)
C21 C22 1.351(11)
C22 C23 1.427(11)
C22 H22A 0.9500
C23 C24 1.357(11)
C23 H23A 0.9500
C24 C25 1.449(10)
C25 C26 1.440(11)
C26 C27 1.451(11)
C26 H26A 0.9500
C27 C28 1.339(12)
C27 H27A 0.9500
C28 H28A 0.9500
C29 C30 1.151(12)
C30 C31 1.459(12)
C31 C32 1.327(15)
C32 C33 1.416(12)
C32 H32A 0.9500
C33 C34 1.331(15)
C33 H33A 0.9500
C34 C35 1.459(12)
C35 C36 1.479(10)
C36 C37 1.453(11)
C36 H36A 0.9500
C37 C38 1.390(13)
C37 H37A 0.9500
C38 H38A 0.9500
C39 C40 1.534(12)
C39 H39A 0.9900
C39 H39B 0.9900
C40 H40A 0.9800
C40 H40B 0.9800
C40 H40C 0.9800
C41 C42 1.536(14)
C41 H41A 0.9900
C41 H41B 0.9900
C42 H42A 0.9800
C42 H42B 0.9800
C42 H42C 0.9800
C43 C44 1.530(12)
C43 H43A 0.9900
C43 H43B 0.9900
C44 H44A 0.9800
C44 H44B 0.9800
C44 H44C 0.9800
C45 C46 1.491(13)
C45 H45A 0.9900
C45 H45B 0.9900
C46 H46A 0.9800
C46 H46B 0.9800
C46 H46C 0.9800
C47 C48 1.533(14)
C47 H47A 0.9900
C47 H47B 0.9900
C48 H48A 0.9800
C48 H48B 0.9800
C48 H48C 0.9800
C49 C50 1.553(12)
C49 H49A 0.9900
C49 H49B 0.9900
C50 H50A 0.9800
C50 H50B 0.9800
C50 H50C 0.9800
C51 C52 1.342(17)
C51 H51A 0.9900
C51 H51B 0.9900
C52 H52A 0.9800
C52 H52B 0.9800
C52 H52C 0.9800
C53 C54 1.51(2)
C53 H53A 0.9900
C53 H53B 0.9900
C54 H54A 0.9800
C54 H54B 0.9800
C54 H54C 0.9800
C55 C56 1.459(15)
C55 H55A 0.9900
C55 H55B 0.9900
C56 H56A 0.9800
C56 H56B 0.9800
C56 H56C 0.9800
C57 C58 1.516(17)
C57 H57A 0.9900
C57 H57B 0.9900
C58 H58A 0.9800
C58 H58B 0.9800
C58 H58C 0.9800
C59 C60 1.509(13)
C59 H59A 0.9900
C59 H59B 0.9900
C60 H60A 0.9800
C60 H60B 0.9800
C60 H60C 0.9800
C61 C62 1.563(15)
C61 H61A 0.9900
C61 H61B 0.9900
C62 H62A 0.9800
C62 H62B 0.9800
C62 H62C 0.9800
Pt3 C63 1.989(7)
Pt3 C81 2.007(8)
Pt3 P6 2.303(2)
Pt3 P5 2.306(2)
Pt4 C80 1.976(7)
Pt4 C91 2.017(9)
Pt4 P7 2.280(2)
Pt4 P8 2.299(3)
S11 C68 1.736(7)
S11 C65 1.739(7)
S12 N3 1.600(7)
S12 N4 1.622(7)
S13 C78 1.739(7)
S13 C75 1.739(8)
S14 C83 1.730(9)
S14 C86 1.742(8)
S15 C90 1.683(10)
S15 C87 1.718(9)
S16 C93 1.708(9)
S16 C96 1.717(8)
S17 C100 1.593(18)
S17 C97 1.719(6)
P5 C105 1.808(7)
P5 C103 1.821(7)
P5 C101 1.833(7)
P6 C111 1.817(10)
P6 C107 1.820(9)
P6 C109 1.835(11)
P7 C117 1.816(10)
P7 C115 1.840(13)
P7 C113 1.851(10)
P8 C123 1.818(12)
P8 C121 1.826(15)
P8 C119 1.969(13)
N3 C74 1.334(10)
N4 C73 1.333(10)
C63 C64 1.225(10)
C64 C65 1.397(10)
C65 C66 1.384(11)
C66 C67 1.405(10)
C66 H66A 0.9500
C67 C68 1.340(11)
C67 H67A 0.9500
C68 C69 1.485(9)
C69 C70 1.370(10)
C69 C74 1.436(11)
C70 C71 1.434(10)
C70 H70A 0.9500
C71 C72 1.360(11)
C71 H71A 0.9500
C72 C73 1.431(10)
C72 C75 1.461(9)
C73 C74 1.469(10)
C75 C76 1.364(10)
C76 C77 1.382(11)
C76 H76A 0.9500
C77 C78 1.358(12)
C77 H77A 0.9500
C78 C79 1.443(11)
C79 C80 1.208(11)
C81 C82 1.180(10)
C82 C83 1.454(10)
C83 C84 1.365(10)
C84 C85 1.425(13)
C84 H84A 0.9500
C85 C86 1.344(13)
C85 H85A 0.9500
C86 C87 1.438(12)
C87 C88 1.471(11)
C88 C89 1.426(12)
C88 H88A 0.9500
C89 C90 1.330(14)
C89 H89A 0.9500
C90 H90A 0.9500
C91 C92 1.191(11)
C92 C93 1.409(11)
C93 C94 1.395(12)
C94 C95 1.391(13)
C94 H94A 0.9500
C95 C96 1.365(12)
C95 H95A 0.9500
C96 C97 1.474(12)
C97 C98 1.346(16)
C98 C99 1.43(2)
C98 H98A 0.9500
C99 C100 1.327(17)
C99 H99A 0.9500
C100 H10A 0.9500
C101 C102 1.539(12)
C101 H10B 0.9900
C101 H10C 0.9900
C102 H10D 0.9800
C102 H10E 0.9800
C102 H10F 0.9800
C103 C104 1.505(11)
C103 H10G 0.9900
C103 H10H 0.9900
C104 H10I 0.9800
C104 H10J 0.9800
C104 H10K 0.9800
C105 C106 1.563(11)
C105 H10L 0.9900
C105 H10M 0.9900
C106 H10N 0.9800
C106 H10O 0.9800
C106 H10P 0.9800
C107 C108 1.494(14)
C107 H10Q 0.9900
C107 H10R 0.9900
C108 H10S 0.9800
C108 H10T 0.9800
C108 H10U 0.9800
C109 C110 1.549(15)
C109 H10V 0.9900
C109 H10W 0.9900
C110 H11A 0.9800
C110 H11B 0.9800
C110 H11C 0.9800
C111 C112 1.338(17)
C111 H11D 0.9900
C111 H11E 0.9900
C112 H11F 0.9800
C112 H11G 0.9800
C112 H11H 0.9800
C113 C114 1.494(12)
C113 H11I 0.9900
C113 H11J 0.9900
C114 H11K 0.9800
C114 H11L 0.9800
C114 H11M 0.9800
C115 C116 1.398(18)
C115 H11N 0.9900
C115 H11O 0.9900
C116 H11P 0.9800
C116 H11Q 0.9800
C116 H11R 0.9800
C117 C118 1.494(14)
C117 H11S 0.9900
C117 H11T 0.9900
C118 H11U 0.9800
C118 H11V 0.9800
C118 H11W 0.9800
C119 C120 1.422(19)
C119 H11X 0.9900
C119 H11Y 0.9900
C120 H12A 0.9800
C120 H12B 0.9800
C120 H12C 0.9800
C121 C122 1.47(2)
C121 H12D 0.9900
C121 H12E 0.9900
C122 H12F 0.9800
C122 H12G 0.9800
C122 H12H 0.9800
C123 C124 1.439(16)
C123 H12I 0.9900
C123 H12J 0.9900
C124 H12K 0.9800
C124 H12L 0.9800
C124 H12M 0.9800
S17A C10A 1.594(18)
C98A C99A 1.43(2)
C98A H98B 0.9500
C99A C10A 1.327(17)
C99A H99B 0.9500
C10A H10X 0.9500

loop_
_geom_torsion_atom_site_label_1
_geom_torsion_atom_site_label_2
_geom_torsion_atom_site_label_3
_geom_torsion_atom_site_label_4
_geom_torsion
C1 Pt1 P1 C43 -10.1(4)
C19 Pt1 P1 C43 169.1(4)
P2 Pt1 P1 C43 102(2)
C1 Pt1 P1 C41 107.9(4)
C19 Pt1 P1 C41 -72.9(4)
P2 Pt1 P1 C41 -140(2)
C1 Pt1 P1 C39 -131.8(4)
C19 Pt1 P1 C39 47.4(4)
P2 Pt1 P1 C39 -20(2)
C1 Pt1 P2 C49 -135.0(4)
C19 Pt1 P2 C49 45.9(4)
P1 Pt1 P2 C49 113(2)
C1 Pt1 P2 C47 -10.6(4)
C19 Pt1 P2 C47 170.3(4)
P1 Pt1 P2 C47 -122(2)
C1 Pt1 P2 C45 105.5(4)
C19 Pt1 P2 C45 -73.6(4)
P1 Pt1 P2 C45 -6(2)
C18 Pt2 P3 C53 121.6(8)
C29 Pt2 P3 C53 -56.8(8)
P4 Pt2 P3 C53 -49.1(16)
C18 Pt2 P3 C55 -8.6(5)
C29 Pt2 P3 C55 173.0(6)
P4 Pt2 P3 C55 -179(54)
C18 Pt2 P3 C51 -129.6(5)
C29 Pt2 P3 C51 51.9(6)
P4 Pt2 P3 C51 59.7(14)
C18 Pt2 P4 C57 -124.1(5)
C29 Pt2 P4 C57 54.4(6)
P3 Pt2 P4 C57 46.7(14)
C18 Pt2 P4 C59 -4.5(5)
C29 Pt2 P4 C59 174.0(5)
P3 Pt2 P4 C59 166.3(13)
C18 Pt2 P4 C61 116.9(4)
C29 Pt2 P4 C61 -64.6(5)
P3 Pt2 P4 C61 -72.3(14)
N2 S2 N1 C12 0.0(6)
N1 S2 N2 C11 0.2(6)
C19 Pt1 C1 C2 -66(10)
P2 Pt1 C1 C2 131(7)
P1 Pt1 C1 C2 -51(7)
Pt1 C1 C2 C3 99(10)
C1 C2 C3 C4 -48(7)
C1 C2 C3 S1 133(7)
C6 S1 C3 C4 -1.7(6)
C6 S1 C3 C2 177.8(7)
C2 C3 C4 C5 -177.3(8)
S1 C3 C4 C5 2.1(9)
C3 C4 C5 C6 -1.6(11)
C4 C5 C6 C7 177.0(7)
C4 C5 C6 S1 0.2(9)
C3 S1 C6 C5 0.9(6)
C3 S1 C6 C7 -175.9(7)
C5 C6 C7 C8 -14.9(12)
S1 C6 C7 C8 161.4(6)
C5 C6 C7 C12 164.4(8)
S1 C6 C7 C12 -19.3(11)
C12 C7 C8 C9 0.4(12)
C6 C7 C8 C9 179.8(8)
C7 C8 C9 C10 -2.4(13)
C8 C9 C10 C11 3.0(12)
C8 C9 C10 C13 -179.6(8)
S2 N2 C11 C10 178.6(7)
S2 N2 C11 C12 -0.3(8)
C9 C10 C11 N2 179.3(8)
C13 C10 C11 N2 2.0(13)
C9 C10 C11 C12 -1.9(11)
C13 C10 C11 C12 -179.1(7)
S2 N1 C12 C7 -178.9(7)
S2 N1 C12 C11 -0.2(8)
C8 C7 C12 N1 179.2(8)
C6 C7 C12 N1 -0.1(13)
C8 C7 C12 C11 0.6(11)
C6 C7 C12 C11 -178.7(7)
N2 C11 C12 N1 0.3(10)
C10 C11 C12 N1 -178.7(7)
N2 C11 C12 C7 179.1(7)
C10 C11 C12 C7 0.1(11)
C9 C10 C13 C14 -6.0(12)
C11 C10 C13 C14 171.2(8)
C9 C10 C13 S3 173.8(6)
C11 C10 C13 S3 -9.0(11)
C16 S3 C13 C14 0.8(6)
C16 S3 C13 C10 -179.0(7)
C10 C13 C14 C15 179.9(8)
S3 C13 C14 C15 0.1(9)
C13 C14 C15 C16 -1.3(11)
C14 C15 C16 C17 -179.4(8)
C14 C15 C16 S3 1.9(9)
C13 S3 C16 C15 -1.5(6)
C13 S3 C16 C17 179.7(7)
C15 C16 C17 C18 39(11)
S3 C16 C17 C18 -142(11)
C16 C17 C18 Pt2 0(29)
C29 Pt2 C18 C17 117(20)
P3 Pt2 C18 C17 -22(20)
P4 Pt2 C18 C17 157(20)
C1 Pt1 C19 C20 17(12)
P2 Pt1 C19 C20 -180(100)
P1 Pt1 C19 C20 2(7)
Pt1 C19 C20 C21 -12(15)
C19 C20 C21 C22 -159(8)
C19 C20 C21 S4 21(9)
C24 S4 C21 C22 0.3(7)
C24 S4 C21 C20 -179.2(7)
C20 C21 C22 C23 177.1(9)
S4 C21 C22 C23 -2.4(10)
C21 C22 C23 C24 3.8(12)
C22 C23 C24 C25 175.0(8)
C22 C23 C24 S4 -3.4(10)
C21 S4 C24 C23 1.8(7)
C21 S4 C24 C25 -176.7(7)
C23 C24 C25 C26 14.6(14)
S4 C24 C25 C26 -167.1(6)
C23 C24 C25 S5 -161.7(8)
S4 C24 C25 S5 16.5(11)
C28 S5 C25 C26 -0.4(7)
C28 S5 C25 C24 176.4(7)
C24 C25 C26 C27 -175.5(8)
S5 C25 C26 C27 1.2(8)
C25 C26 C27 C28 -1.8(11)
C26 C27 C28 S5 1.6(11)
C25 S5 C28 C27 -0.7(8)
C18 Pt2 C29 C30 -2(19)
P3 Pt2 C29 C30 138(11)
P4 Pt2 C29 C30 -41(11)
Pt2 C29 C30 C31 112(15)
C29 C30 C31 C32 -159(11)
C29 C30 C31 S6 13(12)
C34 S6 C31 C32 -1.7(8)
C34 S6 C31 C30 -175.1(8)
C30 C31 C32 C33 175.5(9)
S6 C31 C32 C33 3.0(12)
C31 C32 C33 C34 -3.2(14)
C32 C33 C34 C35 -177.4(8)
C32 C33 C34 S6 1.7(11)
C31 S6 C34 C33 -0.1(8)
C31 S6 C34 C35 179.2(7)
C33 C34 C35 C36 3.3(14)
S6 C34 C35 C36 -175.8(6)
C33 C34 C35 S7 -177.1(8)
S6 C34 C35 S7 3.9(10)
C38 S7 C35 C34 -178.5(7)
C38 S7 C35 C36 1.2(6)
C34 C35 C36 C37 178.2(7)
S7 C35 C36 C37 -1.5(7)
C35 C36 C37 C38 1.1(9)
C36 C37 C38 S7 -0.3(10)
C35 S7 C38 C37 -0.5(7)
C43 P1 C39 C40 47.7(8)
C41 P1 C39 C40 -60.6(8)
Pt1 P1 C39 C40 176.6(6)
C43 P1 C41 C42 61.0(7)
C39 P1 C41 C42 170.5(6)
Pt1 P1 C41 C42 -65.7(6)
C41 P1 C43 C44 168.7(7)
C39 P1 C43 C44 57.3(7)
Pt1 P1 C43 C44 -68.7(7)
C49 P2 C45 C46 -65.3(8)
C47 P2 C45 C46 -174.5(7)
Pt1 P2 C45 C46 60.0(8)
C49 P2 C47 C48 61.2(8)
C45 P2 C47 C48 170.0(7)
Pt1 P2 C47 C48 -67.9(8)
C47 P2 C49 C50 49.1(7)
C45 P2 C49 C50 -56.9(7)
Pt1 P2 C49 C50 179.6(5)
C53 P3 C51 C52 -58.7(14)
C55 P3 C51 C52 55.8(14)
Pt2 P3 C51 C52 -176.4(12)
C55 P3 C53 C54 73.1(14)
C51 P3 C53 C54 -176.0(13)
Pt2 P3 C53 C54 -60.7(13)
C53 P3 C55 C56 161.3(10)
C51 P3 C55 C56 55.2(9)
Pt2 P3 C55 C56 -67.6(8)
C59 P4 C57 C58 -71.9(9)
C61 P4 C57 C58 175.0(8)
Pt2 P4 C57 C58 55.7(9)
C57 P4 C59 C60 -161.1(8)
C61 P4 C59 C60 -47.2(9)
Pt2 P4 C59 C60 75.0(9)
C57 P4 C61 C62 59.4(9)
C59 P4 C61 C62 -51.3(9)
Pt2 P4 C61 C62 -179.2(7)
C63 Pt3 P5 C105 7.0(4)
C81 Pt3 P5 C105 -177.0(4)
P6 Pt3 P5 C105 126.3(6)
C63 Pt3 P5 C103 -111.2(3)
C81 Pt3 P5 C103 64.8(3)
P6 Pt3 P5 C103 8.1(7)
C63 Pt3 P5 C101 131.3(4)
C81 Pt3 P5 C101 -52.7(4)
P6 Pt3 P5 C101 -109.4(6)
C63 Pt3 P6 C111 -114.4(6)
C81 Pt3 P6 C111 70.0(6)
P5 Pt3 P6 C111 126.3(8)
C63 Pt3 P6 C107 122.9(4)
C81 Pt3 P6 C107 -52.7(4)
P5 Pt3 P6 C107 3.6(7)
C63 Pt3 P6 C109 5.0(5)
C81 Pt3 P6 C109 -170.6(5)
P5 Pt3 P6 C109 -114.3(7)
C80 Pt4 P7 C117 -127.3(4)
C91 Pt4 P7 C117 52.0(5)
P8 Pt4 P7 C117 43.6(10)
C80 Pt4 P7 C115 -6.4(6)
C91 Pt4 P7 C115 172.9(6)
P8 Pt4 P7 C115 164.5(10)
C80 Pt4 P7 C113 118.6(4)
C91 Pt4 P7 C113 -62.2(4)
P8 Pt4 P7 C113 -70.6(10)
C80 Pt4 P8 C123 -132.9(4)
C91 Pt4 P8 C123 47.9(5)
P7 Pt4 P8 C123 56.3(10)
C80 Pt4 P8 C121 2.0(10)
C91 Pt4 P8 C121 -177.3(10)
P7 Pt4 P8 C121 -168.8(13)
C80 Pt4 P8 C119 118.5(5)
C91 Pt4 P8 C119 -60.8(5)
P7 Pt4 P8 C119 -52.4(10)
N4 S12 N3 C74 -0.3(6)
N3 S12 N4 C73 1.0(6)
C81 Pt3 C63 C64 12(11)
P6 Pt3 C63 C64 -121(8)
P5 Pt3 C63 C64 53(8)
Pt3 C63 C64 C65 -30(28)
C63 C64 C65 C66 -20(22)
C63 C64 C65 S11 162(22)
C68 S11 C65 C66 2.2(6)
C68 S11 C65 C64 -178.9(7)
C64 C65 C66 C67 178.3(7)
S11 C65 C66 C67 -2.9(9)
C65 C66 C67 C68 2.3(10)
C66 C67 C68 C69 -179.0(7)
C66 C67 C68 S11 -0.5(9)
C65 S11 C68 C67 -1.0(6)
C65 S11 C68 C69 177.5(6)
C67 C68 C69 C70 12.0(11)
S11 C68 C69 C70 -166.2(5)
C67 C68 C69 C74 -165.2(7)
S11 C68 C69 C74 16.5(10)
C74 C69 C70 C71 1.3(10)
C68 C69 C70 C71 -176.1(7)
C69 C70 C71 C72 -0.2(12)
C70 C71 C72 C73 -1.5(11)
C70 C71 C72 C75 178.9(7)
S12 N4 C73 C72 -178.8(6)
S12 N4 C73 C74 -1.3(8)
C71 C72 C73 N4 179.4(8)
C75 C72 C73 N4 -1.1(12)
C71 C72 C73 C74 2.1(10)
C75 C72 C73 C74 -178.4(7)
S12 N3 C74 C69 179.5(6)
S12 N3 C74 C73 -0.4(8)
C70 C69 C74 N3 179.5(7)
C68 C69 C74 N3 -3.2(11)
C70 C69 C74 C73 -0.7(10)
C68 C69 C74 C73 176.7(6)
N4 C73 C74 N3 1.2(9)
C72 C73 C74 N3 178.9(7)
N4 C73 C74 C69 -178.7(7)
C72 C73 C74 C69 -1.0(10)
C71 C72 C75 C76 7.6(12)
C73 C72 C75 C76 -171.9(8)
C71 C72 C75 S13 -172.4(6)
C73 C72 C75 S13 8.0(10)
C78 S13 C75 C76 -1.9(6)
C78 S13 C75 C72 178.2(6)
C72 C75 C76 C77 -179.2(7)
S13 C75 C76 C77 0.9(9)
C75 C76 C77 C78 1.0(11)
C76 C77 C78 C79 178.3(8)
C76 C77 C78 S13 -2.4(9)
C75 S13 C78 C77 2.5(6)
C75 S13 C78 C79 -178.2(7)
C77 C78 C79 C80 2(13)
S13 C78 C79 C80 -177(100)
C78 C79 C80 Pt4 -89(15)
C91 Pt4 C80 C79 -62(26)
P7 Pt4 C80 C79 68(7)
P8 Pt4 C80 C79 -111(7)
C63 Pt3 C81 C82 10(8)
P6 Pt3 C81 C82 142(6)
P5 Pt3 C81 C82 -32(6)
Pt3 C81 C82 C83 45(10)
C81 C82 C83 C84 161(5)
C81 C82 C83 S14 -18(6)
C86 S14 C83 C84 0.8(7)
C86 S14 C83 C82 179.2(6)
C82 C83 C84 C85 -178.7(8)
S14 C83 C84 C85 -0.5(10)
C83 C84 C85 C86 -0.3(14)
C84 C85 C86 C87 -178.0(9)
C84 C85 C86 S14 0.8(12)
C83 S14 C86 C85 -0.9(8)
C83 S14 C86 C87 178.0(8)
C85 C86 C87 C88 -26.9(15)
S14 C86 C87 C88 154.4(7)
C85 C86 C87 S15 148.3(9)
S14 C86 C87 S15 -30.3(11)
C90 S15 C87 C86 -177.2(8)
C90 S15 C87 C88 -1.4(7)
C86 C87 C88 C89 177.4(8)
S15 C87 C88 C89 1.8(8)
C87 C88 C89 C90 -1.4(11)
C88 C89 C90 S15 0.5(11)
C87 S15 C90 C89 0.6(8)
C80 Pt4 C91 C92 165(75)
P7 Pt4 C91 C92 34(88)
P8 Pt4 C91 C92 -146(88)
Pt4 C91 C92 C93 77(90)
C91 C92 C93 C94 -174(5)
C91 C92 C93 S16 4(6)
C96 S16 C93 C94 0.1(7)
C96 S16 C93 C92 -178.7(7)
C92 C93 C94 C95 179.4(9)
S16 C93 C94 C95 0.8(10)
C93 C94 C95 C96 -1.6(12)
C94 C95 C96 C97 -177.0(8)
C94 C95 C96 S16 1.6(10)
C93 S16 C96 C95 -0.9(7)
C93 S16 C96 C97 177.8(6)
C95 C96 C97 C98 -28.0(16)
S16 C96 C97 C98 153.6(10)
C95 C96 C97 S17 153.3(8)
S16 C96 C97 S17 -25.2(9)
C100 S17 C97 C98 -0.5(13)
C100 S17 C97 C96 178.5(11)
C96 C97 C98 C99 -177.6(12)
S17 C97 C98 C99 1.2(16)
C97 C98 C99 C100 -1(2)
C98 C99 C100 S17 1(3)
C97 S17 C100 C99 0(2)
C105 P5 C101 C102 -55.0(7)
C103 P5 C101 C102 53.9(7)
Pt3 P5 C101 C102 173.4(6)
C105 P5 C103 C104 -67.4(7)
C101 P5 C103 C104 -177.3(6)
Pt3 P5 C103 C104 60.1(6)
C103 P5 C105 C106 -169.8(6)
C101 P5 C105 C106 -59.4(7)
Pt3 P5 C105 C106 69.2(7)
C111 P6 C107 C108 176.0(9)
C109 P6 C107 C108 68.8(9)
Pt3 P6 C107 C108 -55.8(8)
C111 P6 C109 C110 -57.3(11)
C107 P6 C109 C110 54.8(11)
Pt3 P6 C109 C110 174.9(9)
C107 P6 C111 C112 77.6(13)
C109 P6 C111 C112 -172.6(13)
Pt3 P6 C111 C112 -45.7(15)
C117 P7 C113 C114 57.6(9)
C115 P7 C113 C114 -52.2(9)
Pt4 P7 C113 C114 177.0(7)
C117 P7 C115 C116 -162.4(9)
C113 P7 C115 C116 -53.7(10)
Pt4 P7 C115 C116 73.1(11)
C115 P7 C117 C118 -83.0(10)
C113 P7 C117 C118 165.0(8)
Pt4 P7 C117 C118 45.7(10)
C123 P8 C119 C120 -172.5(11)
C121 P8 C119 C120 73.2(13)
Pt4 P8 C119 C120 -54.3(12)
C123 P8 C121 C122 52.1(19)
C119 P8 C121 C122 157.0(18)
Pt4 P8 C121 C122 -83.6(18)
C121 P8 C123 C124 -86.8(15)
C119 P8 C123 C124 166.2(12)
Pt4 P8 C123 C124 52.0(12)
C98A C99A C10A S17A -1(4)
